data_7229675
loop_
_publ_author_name
'Zhang, Ya-Xin'
'Li, Meng'
'Liu, Bi-Ying'
'Wu, Zhi-Lei'
'Wei, Hai-Ying'
'Wang, Wen-Min'

_publ_section_title
;
 A series of planar tetranuclear lanthanide complexes: axial ligand
 modulated magnetic dynamics in Dy4 species
;
_journal_issue 87
_journal_name_full 'RSC Advances'
_journal_page_first 55523
_journal_paper_doi 10.1039/C7RA11750G
_journal_volume 7
_journal_year 2017
_chemical_formula_moiety '2(C61 H54 Dy2 N6 O11), 2.5(C2 H3 N)'
_chemical_formula_sum 'C127 H115.5 Dy4 N14.5 O22'
_chemical_formula_weight 2846.83
_space_group_crystal_system triclinic
_space_group_IT_number 2
_space_group_name_Hall '-P 1'
_space_group_name_H-M_alt 'P -1'
_symmetry_space_group_name_Hall '-P 1'
_symmetry_space_group_name_H-M 'P -1'
_atom_sites_solution_hydrogens mixed
_audit_creation_date 2017-08-25
_audit_creation_method
;
Olex2 1.2
(compiled 2017.08.10 svn.r3458 for OlexSys, GUI svn.r5381)
;
_audit_update_record
;
2017-09-03 deposited with the CCDC.
2017-12-01 downloaded from the CCDC.
;
_cell_angle_alpha 76.789(3)
_cell_angle_beta 73.047(3)
_cell_angle_gamma 87.924(4)
_cell_formula_units_Z 2
_cell_length_a 15.8898(9)
_cell_length_b 19.6837(12)
_cell_length_c 20.3485(9)
_cell_measurement_reflns_used 17272
_cell_measurement_temperature 113(2)
_cell_measurement_theta_max 27.5
_cell_measurement_theta_min 3.1
_cell_volume 5923.6(6)
_computing_molecular_graphics 'Olex2 (Dolomanov et al., 2009)'
_computing_publication_material 'Olex2 (Dolomanov et al., 2009)'
_computing_structure_refinement 'XL (Sheldrick, 2008)'
_diffrn_ambient_temperature 113.15
_diffrn_measured_fraction_theta_full 0.991
_diffrn_measured_fraction_theta_max 0.991
_diffrn_measurement_device_type 'Bruker P4'
_diffrn_measurement_method '\w scans'
_diffrn_radiation_monochromator graphite
_diffrn_radiation_type MoK\a
_diffrn_radiation_wavelength 0.71073
_diffrn_reflns_av_R_equivalents 0.0373
_diffrn_reflns_av_unetI/netI 0.0320
_diffrn_reflns_Laue_measured_fraction_full 0.991
_diffrn_reflns_Laue_measured_fraction_max 0.991
_diffrn_reflns_limit_h_max 18
_diffrn_reflns_limit_h_min -18
_diffrn_reflns_limit_k_max 23
_diffrn_reflns_limit_k_min -23
_diffrn_reflns_limit_l_max 24
_diffrn_reflns_limit_l_min -24
_diffrn_reflns_number 65209
_diffrn_reflns_point_group_measured_fraction_full 0.991
_diffrn_reflns_point_group_measured_fraction_max 0.991
_diffrn_reflns_theta_full 25.009
_diffrn_reflns_theta_max 25.009
_diffrn_reflns_theta_min 3.056
_exptl_absorpt_coefficient_mu 2.570
_exptl_absorpt_correction_type none
_exptl_crystal_colour Colorless
_exptl_crystal_density_diffrn 1.596
_exptl_crystal_density_method "'not measured'"
_exptl_crystal_description Prism
_exptl_crystal_F_000 2838
_exptl_crystal_size_max 0.2
_exptl_crystal_size_mid 0.12
_exptl_crystal_size_min 0.108
_refine_diff_density_max 1.174
_refine_diff_density_min -0.799
_refine_diff_density_rms 0.086
_refine_ls_extinction_method none
_refine_ls_goodness_of_fit_ref 1.021
_refine_ls_hydrogen_treatment mixed
_refine_ls_matrix_type full
_refine_ls_number_parameters 1619
_refine_ls_number_reflns 20695
_refine_ls_number_restraints 904
_refine_ls_restrained_S_all 1.054
_refine_ls_R_factor_all 0.0332
_refine_ls_R_factor_gt 0.0270
_refine_ls_shift/su_max 0.006
_refine_ls_shift/su_mean 0.000
_refine_ls_structure_factor_coef Fsqd
_refine_ls_weighting_details 'w=1/[\s^2^(Fo^2^)+(0.0500P)^2^] where P=(Fo^2^+2Fc^2^)/3'
_refine_ls_weighting_scheme calc
_refine_ls_wR_factor_gt 0.0731
_refine_ls_wR_factor_ref 0.0755
_reflns_Friedel_coverage 0.000
_reflns_number_gt 17641
_reflns_number_total 20695
_reflns_threshold_expression 'I > 2\s(I)'
_cod_data_source_file c7ra11750g2.cif
_cod_data_source_block 3
_cod_original_formula_sum 'C127 H115.50 Dy4 N14.50 O22'
_cod_database_code 7229675
_shelx_shelxl_version_number 2016/6
_shelx_space_group_comment
;
The symmetry employed for this shelxl refinement is uniquely defined
by the following loop, which should always be used as a source of
symmetry information in preference to the above space-group names.
They are only intended as comments.
;
_shelx_estimated_absorpt_t_max 0.769
_shelx_estimated_absorpt_t_min 0.627
_olex2_refinement_description
;
1. Fixed Uiso
 At 1.2 times of:
  All C(H) groups, All C(H,H) groups
 At 1.5 times of:
  All C(H,H,H) groups
2. Restrained distances
 C88-C89 = C88-C89'
 1.52 with sigma of 0.01
 H22-O22
 0.84 with sigma of 0.02
 H11-O11
 0.84 with sigma of 0.02
3. Uiso/Uaniso restraints and constraints
Uanis(C13) \\sim Ueq, Uanis(C14) \\sim Ueq, Uanis(C18) \\sim Ueq, Uanis(O15)
\\sim Ueq, Uanis(C95) \\sim Ueq, Uanis(C110) \\sim Ueq, Uanis(C111) \\sim Ueq,
Uanis(C112) \\sim Ueq, Uanis(N3) \\sim Ueq, Uanis(N4) \\sim Ueq, Uanis(N5)
\\sim Ueq, Uanis(N6) \\sim Ueq, Uanis(N7) \\sim Ueq, Uanis(N8) \\sim Ueq,
Uanis(N9) \\sim Ueq, Uanis(N10) \\sim Ueq, Uanis(N11) \\sim Ueq, Uanis(N12)
\\sim Ueq, Uanis(C1) \\sim Ueq, Uanis(C2) \\sim Ueq, Uanis(C3) \\sim Ueq,
Uanis(C4) \\sim Ueq, Uanis(C5) \\sim Ueq, Uanis(C6) \\sim Ueq, Uanis(C7) \\sim
Ueq, Uanis(C8) \\sim Ueq, Uanis(C9) \\sim Ueq, Uanis(C10) \\sim Ueq, Uanis(C11)
\\sim Ueq, Uanis(C12) \\sim Ueq, Uanis(C15) \\sim Ueq, Uanis(C16) \\sim Ueq,
Uanis(C17) \\sim Ueq, Uanis(C19) \\sim Ueq, Uanis(C20) \\sim Ueq, Uanis(C21)
\\sim Ueq, Uanis(C22) \\sim Ueq, Uanis(C23) \\sim Ueq, Uanis(C24) \\sim Ueq,
Uanis(C25) \\sim Ueq, Uanis(C26) \\sim Ueq, Uanis(C27) \\sim Ueq, Uanis(C28)
\\sim Ueq, Uanis(C29) \\sim Ueq, Uanis(C30) \\sim Ueq, Uanis(C31) \\sim Ueq,
Uanis(C32) \\sim Ueq, Uanis(C33) \\sim Ueq, Uanis(C34) \\sim Ueq, Uanis(C35)
\\sim Ueq, Uanis(C36) \\sim Ueq, Uanis(C37) \\sim Ueq, Uanis(C38) \\sim Ueq,
Uanis(C39) \\sim Ueq, Uanis(C40) \\sim Ueq, Uanis(C41) \\sim Ueq, Uanis(C42)
\\sim Ueq, Uanis(C43) \\sim Ueq, Uanis(C44) \\sim Ueq, Uanis(C45) \\sim Ueq,
Uanis(C46) \\sim Ueq, Uanis(C47) \\sim Ueq, Uanis(C48) \\sim Ueq, Uanis(C49)
\\sim Ueq, Uanis(C50) \\sim Ueq, Uanis(C51) \\sim Ueq, Uanis(C52) \\sim Ueq,
Uanis(C53) \\sim Ueq, Uanis(C54) \\sim Ueq, Uanis(C55) \\sim Ueq, Uanis(C56)
\\sim Ueq, Uanis(C57) \\sim Ueq, Uanis(C58) \\sim Ueq, Uanis(C59) \\sim Ueq,
Uanis(C60) \\sim Ueq, Uanis(C61) \\sim Ueq, Uanis(C62) \\sim Ueq, Uanis(C63)
\\sim Ueq, Uanis(C64) \\sim Ueq, Uanis(C65) \\sim Ueq, Uanis(C66) \\sim Ueq,
Uanis(C67) \\sim Ueq, Uanis(C68) \\sim Ueq, Uanis(C69) \\sim Ueq, Uanis(C70)
\\sim Ueq, Uanis(C71) \\sim Ueq, Uanis(C72) \\sim Ueq, Uanis(C73) \\sim Ueq,
Uanis(C74) \\sim Ueq, Uanis(C75) \\sim Ueq, Uanis(C76) \\sim Ueq, Uanis(C77)
\\sim Ueq, Uanis(C78) \\sim Ueq, Uanis(C79) \\sim Ueq, Uanis(C80) \\sim Ueq,
Uanis(C81) \\sim Ueq, Uanis(C82) \\sim Ueq, Uanis(C83) \\sim Ueq, Uanis(C84)
\\sim Ueq, Uanis(C85) \\sim Ueq, Uanis(C86) \\sim Ueq, Uanis(C87) \\sim Ueq,
Uanis(C88) \\sim Ueq, Uanis(C89) \\sim Ueq, Uanis(C90) \\sim Ueq, Uanis(C91)
\\sim Ueq, Uanis(C92) \\sim Ueq, Uanis(C93) \\sim Ueq, Uanis(C94) \\sim Ueq,
Uanis(O15') \\sim Ueq, Uanis(C89') \\sim Ueq, Uanis(C90') \\sim Ueq,
Uanis(C91') \\sim Ueq, Uanis(C92') \\sim Ueq, Uanis(C93') \\sim Ueq,
Uanis(C94') \\sim Ueq, Uanis(C95') \\sim Ueq, Uanis(C96) \\sim Ueq, Uanis(C97)
\\sim Ueq, Uanis(C98) \\sim Ueq, Uanis(C99) \\sim Ueq, Uanis(C100) \\sim Ueq,
Uanis(C101) \\sim Ueq, Uanis(C102) \\sim Ueq, Uanis(C103) \\sim Ueq,
Uanis(C104) \\sim Ueq, Uanis(C105) \\sim Ueq, Uanis(C106) \\sim Ueq,
Uanis(C107) \\sim Ueq, Uanis(C108) \\sim Ueq, Uanis(C109) \\sim Ueq,
Uanis(C113) \\sim Ueq, Uanis(C114) \\sim Ueq, Uanis(C115) \\sim Ueq,
Uanis(C116) \\sim Ueq, Uanis(C117) \\sim Ueq, Uanis(C118) \\sim Ueq,
Uanis(C119) \\sim Ueq, Uanis(C120) \\sim Ueq, Uanis(C121) \\sim Ueq,
Uanis(C122) \\sim Ueq, Uanis(N13) \\sim Ueq, Uanis(C123) \\sim Ueq, Uanis(C124)
\\sim Ueq, Uanis(N14) \\sim Ueq, Uanis(C125) \\sim Ueq, Uanis(C126) \\sim Ueq,
Uanis(N15) \\sim Ueq, Uanis(C127) \\sim Ueq, Uanis(C128) \\sim Ueq: with sigma
of 0.01 and sigma for terminal atoms of 0.02
4. Others
 Fixed Sof: H88(0.55) H88A(0.45) O15(0.55) C89(0.55) C90(0.55) H90(0.55)
 C91(0.55) H91(0.55) C92(0.55) C93(0.55) H93(0.55) C94(0.55) H94(0.55)
 C95(0.55) H95A(0.55) H95B(0.55) H95C(0.55) O15'(0.45) C89'(0.45) C90'(0.45)
 H90'(0.45) C91'(0.45) H91'(0.45) C92'(0.45) C93'(0.45) H93'(0.45) C94'(0.45)
 H94'(0.45) C95'(0.45) H95D(0.45) H95E(0.45) H95F(0.45) N15(0.5) C127(0.5)
 C128(0.5) H12J(0.5) H12K(0.5) H12L(0.5)
5.a Riding coordinates:
 C57(H57A,H57B,H57C)
5.b Aromatic/amide H refined with riding coordinates:
 C1(H1), C2(H2), C3(H3), C6(H6), C7(H7), C11(H11M), C13(H13), C14(H14),
 C16(H16), C17(H17), C19(H19), C20(H20), C21(H21), C24(H24), C25(H25), C27(H27),
  C29(H29), C30(H30), C32(H32), C33(H33), C35(H35), C36(H36), C37(H37),
 C40(H40), C41(H41), C44(H44), C46(H46), C47(H47), C49(H49), C50(H50), C54(H54),
  C59(H59), C62(H62), C63(H63), C64(H64), C67(H67), C68(H68), C71(H71),
 C73(H73), C74(H74), C76(H76), C77(H77), C79(H79), C80(H80), C81(H81), C84(H84),
  C85(H85), C88(H88), C88(H88A), C90(H90), C91(H91), C93(H93), C94(H94),
 C90'(H90'), C91'(H91'), C93'(H93'), C94'(H94'), C96(H96), C97(H97), C98(H98),
 C101(H101), C102(H102), C105(H105), C107(H107), C108(H108), C110(H110),
 C111(H111), C115(H115), C120(H120)
5.c Idealised Me refined as rotating group:
 C18(H18A,H18B,H18C), C34(H34A,H34B,H34C), C51(H51A,H51B,H51C), C52(H52A,H52B,
 H52C), C56(H56A,H56B,H56C), C61(H61A,H61B,H61C), C78(H78A,H78B,H78C), C95(H95A,
 H95B,H95C), C95'(H95D,H95E,H95F), C112(H11A,H11B,H11C), C113(H11D,H11E,H11F),
 C117(H11G,H11H,H11I), C118(H11J,H11K,H11L), C122(H12A,H12B,H12C), C124(H12D,
 H12E,H12F), C126(H12G,H12H,H12I), C128(H12J,H12K,H12L)
;
_olex2_submission_special_instructions 'No special instructions were received'

loop_
_space_group_symop_operation_xyz
'x, y, z'
'-x, -y, -z'

loop_
_atom_site_label
_atom_site_type_symbol
_atom_site_fract_x
_atom_site_fract_y
_atom_site_fract_z
_atom_site_U_iso_or_equiv
_atom_site_adp_type
_atom_site_occupancy
_atom_site_site_symmetry_order
_atom_site_calc_flag
_atom_site_refinement_flags_posn
_atom_site_refinement_flags_adp
_atom_site_refinement_flags_occupancy
_atom_site_disorder_assembly
_atom_site_disorder_group
Dy1 Dy 0.46008(2) 0.41932(2) 0.47679(2) 0.02777(5) Uani 1 1 d . . . . .
Dy2 Dy 0.52962(2) 0.56819(2) 0.33862(2) 0.02901(5) Uani 1 1 d . . . . .
Dy3 Dy 0.87515(2) 0.00174(2) 1.01263(2) 0.03272(5) Uani 1 1 d . . . . .
Dy4 Dy 1.00009(2) 0.10495(2) 1.09681(2) 0.03486(5) Uani 1 1 d . . . . .
O1 O 0.48679(14) 0.35709(10) 0.58096(11) 0.0324(5) Uani 1 1 d . . . . .
O2 O 1.0050(3) -0.0767(2) 0.6564(2) 0.0996(13) Uani 1 1 d . . . . .
O3 O 0.39625(14) 0.52029(11) 0.42187(11) 0.0315(5) Uani 1 1 d . . . . .
O4 O -0.2263(2) 0.88064(18) 0.52865(16) 0.0765(10) Uani 1 1 d . . . . .
O5 O 0.51368(15) 0.44572(11) 0.34972(11) 0.0342(5) Uani 1 1 d . . . . .
O6 O 0.5115(2) 0.17650(16) -0.11914(16) 0.0728(9) Uani 1 1 d . . . . .
O7 O 0.43193(16) 0.30896(12) 0.46600(13) 0.0409(6) Uani 1 1 d . . . . .
O8 O 0.31426(14) 0.39001(11) 0.54139(12) 0.0341(5) Uani 1 1 d . . . . .
O9 O 0.67492(15) 0.53937(12) 0.29747(13) 0.0421(6) Uani 1 1 d . . . . .
O10 O 0.59753(15) 0.66595(11) 0.25831(12) 0.0394(5) Uani 1 1 d . . . . .
O11 O 0.56656(14) 0.51064(11) 0.43919(11) 0.0291(5) Uani 1 1 d D . . . .
O12 O 0.86326(15) -0.04660(13) 0.91749(13) 0.0419(6) Uani 1 1 d . . . . .
O13 O 0.36856(17) -0.09476(14) 0.58764(14) 0.0492(6) Uani 1 1 d . . . . .
O14 O 0.88050(14) 0.10829(12) 1.04630(11) 0.0360(5) Uani 1 1 d . . . . .
O16 O 1.08079(15) 0.11726(12) 0.97793(12) 0.0385(5) Uani 1 1 d . . . . .
O17 O 0.9082(3) 0.60113(17) 0.5728(2) 0.1014(15) Uani 1 1 d . . . . .
O18 O 0.73157(14) 0.03093(13) 1.02348(13) 0.0413(6) Uani 1 1 d . . . . .
O19 O 0.79395(15) -0.04565(13) 1.12944(12) 0.0450(6) Uani 1 1 d . . . . .
O20 O 0.90334(15) 0.16120(13) 1.17252(13) 0.0439(6) Uani 1 1 d . . . . .
O21 O 0.95413(18) 0.02406(14) 1.20272(13) 0.0537(7) Uani 1 1 d . . . . .
O22 O 0.98386(14) -0.00143(13) 1.06880(12) 0.0336(5) Uani 1 1 d D . . . .
N1 N 0.60551(18) 0.35480(13) 0.45689(14) 0.0319(6) Uani 1 1 d . . . . .
N2 N 0.7202(2) 0.13821(15) 0.56527(17) 0.0452(7) Uani 1 1 d . . . . .
N3 N 0.39705(17) 0.63404(13) 0.31946(13) 0.0310(6) Uani 1 1 d . U . . .
N4 N 0.11392(18) 0.69969(14) 0.45526(15) 0.0361(6) Uani 1 1 d . U . . .
N5 N 0.5277(2) 0.53848(15) 0.22525(15) 0.0420(7) Uani 1 1 d . U . . .
N6 N 0.5352(2) 0.34612(17) 0.10876(17) 0.0517(8) Uani 1 1 d . U . . .
N7 N 0.89639(19) -0.14770(16) 0.84591(16) 0.0432(7) Uani 1 1 d . U . . .
N8 N 0.6302(2) -0.09464(17) 0.77261(16) 0.0447(7) Uani 1 1 d . U . . .
N9 N 0.87973(18) 0.10869(16) 0.91401(15) 0.0384(7) Uani 1 1 d . U . . .
N10 N 0.7613(2) 0.33994(18) 0.88371(19) 0.0588(9) Uani 1 1 d . U . . .
N11 N 1.01720(18) 0.22971(15) 1.02800(15) 0.0394(7) Uani 1 1 d . U . . .
N12 N 1.0100(2) 0.35649(17) 0.79585(17) 0.0497(8) Uani 1 1 d . U . . .
C1 C 0.6692(2) 0.35811(17) 0.39725(18) 0.0369(8) Uani 1 1 d . U . . .
H1 H 0.671385 0.396250 0.358467 0.044 Uiso 1 1 calc R . . . .
C2 C 0.7339(2) 0.30713(19) 0.38906(19) 0.0432(8) Uani 1 1 d . U . . .
H2 H 0.779537 0.311750 0.345875 0.052 Uiso 1 1 calc R . . . .
C3 C 0.7304(2) 0.25128(18) 0.44367(19) 0.0410(8) Uani 1 1 d . U . . .
H3 H 0.773148 0.216406 0.438307 0.049 Uiso 1 1 calc R . . . .
C4 C 0.6632(2) 0.24500(17) 0.50829(18) 0.0357(8) Uani 1 1 d . U . . .
C5 C 0.6553(2) 0.18979(17) 0.56875(19) 0.0386(8) Uani 1 1 d . U . . .
C6 C 0.5854(2) 0.18871(17) 0.62767(19) 0.0398(8) Uani 1 1 d . U . . .
H6 H 0.577283 0.149852 0.666713 0.048 Uiso 1 1 calc R . . . .
C7 C 0.5254(2) 0.24291(16) 0.63246(18) 0.0371(8) Uani 1 1 d . U . . .
H7 H 0.477400 0.239631 0.673991 0.045 Uiso 1 1 calc R . . . .
C8 C 0.5354(2) 0.30071(16) 0.57750(17) 0.0317(7) Uani 1 1 d . U . . .
C9 C 0.3251(2) 0.62108(16) 0.37882(17) 0.0307(7) Uani 1 1 d . U . . .
C10 C 0.6031(2) 0.29996(16) 0.51276(17) 0.0323(7) Uani 1 1 d . U . . .
C11 C 0.7447(3) 0.11465(18) 0.6204(2) 0.0455(9) Uani 1 1 d . U . . .
H11M H 0.717505 0.132880 0.660675 0.055 Uiso 1 1 calc R . . . .
C12 C 0.8106(3) 0.0622(2) 0.6270(2) 0.0529(10) Uani 1 1 d . U . . .
C13 C 0.8480(5) 0.0277(3) 0.5771(4) 0.109(2) Uani 1 1 d . U . . .
H13 H 0.829988 0.035553 0.535426 0.131 Uiso 1 1 calc R . . . .
C14 C 0.9153(5) -0.0211(4) 0.5859(4) 0.118(2) Uani 1 1 d . U . . .
H14 H 0.942029 -0.045760 0.550427 0.141 Uiso 1 1 calc R . . . .
C15 C 0.9395(3) -0.0312(2) 0.6447(3) 0.0661(12) Uani 1 1 d . U . . .
C16 C 0.9037(3) 0.0030(3) 0.6950(3) 0.0845(16) Uani 1 1 d . U . . .
H16 H 0.923055 -0.003709 0.735924 0.101 Uiso 1 1 calc R . . . .
C17 C 0.8384(3) 0.0479(3) 0.6861(3) 0.0692(13) Uani 1 1 d . U . . .
H17 H 0.810780 0.070541 0.723036 0.083 Uiso 1 1 calc R . . . .
C18 C 1.0498(7) -0.1114(5) 0.6086(6) 0.190(5) Uani 1 1 d . U . . .
H18A H 1.008417 -0.136818 0.594650 0.286 Uiso 1 1 calc GR . . . .
H18B H 1.087962 -0.144611 0.628982 0.286 Uiso 1 1 calc GR . . . .
H18C H 1.085899 -0.078319 0.567057 0.286 Uiso 1 1 calc GR . . . .
C19 C 0.3953(2) 0.68879(17) 0.26836(17) 0.0357(8) Uani 1 1 d . U . . .
H19 H 0.445194 0.698781 0.227898 0.043 Uiso 1 1 calc R . . . .
C20 C 0.3241(2) 0.73275(17) 0.27052(18) 0.0373(8) Uani 1 1 d . U . . .
H20 H 0.324791 0.770017 0.231314 0.045 Uiso 1 1 calc R . . . .
C21 C 0.2539(2) 0.72170(17) 0.32920(18) 0.0352(7) Uani 1 1 d . U . . .
H21 H 0.205493 0.751770 0.331640 0.042 Uiso 1 1 calc R . . . .
C22 C 0.2529(2) 0.66535(16) 0.38670(17) 0.0316(7) Uani 1 1 d . U . . .
C23 C 0.1833(2) 0.65270(16) 0.45168(17) 0.0329(7) Uani 1 1 d . U . . .
C24 C 0.1875(2) 0.59470(17) 0.50317(18) 0.0350(7) Uani 1 1 d . U . . .
H24 H 0.141482 0.585453 0.546362 0.042 Uiso 1 1 calc R . . . .
C25 C 0.2574(2) 0.54874(17) 0.49414(17) 0.0339(7) Uani 1 1 d . U . . .
H25 H 0.256392 0.508495 0.530556 0.041 Uiso 1 1 calc R . . . .
C26 C 0.3276(2) 0.56074(16) 0.43350(17) 0.0301(7) Uani 1 1 d . U . . .
C27 C 0.0661(2) 0.70942(19) 0.5138(2) 0.0434(8) Uani 1 1 d . U . . .
H27 H 0.079855 0.686660 0.555708 0.052 Uiso 1 1 calc R . . . .
C28 C -0.0098(2) 0.75456(19) 0.51923(19) 0.0430(8) Uani 1 1 d . U . . .
C29 C -0.0682(4) 0.7564(3) 0.5825(3) 0.105(2) Uani 1 1 d . U . . .
H29 H -0.058736 0.728440 0.624227 0.126 Uiso 1 1 calc R . . . .
C30 C -0.1416(4) 0.7979(4) 0.5881(3) 0.117(3) Uani 1 1 d . U . . .
H30 H -0.180818 0.798287 0.633244 0.141 Uiso 1 1 calc R . . . .
C31 C -0.1571(3) 0.8373(2) 0.5299(2) 0.0579(11) Uani 1 1 d . U . . .
C32 C -0.1010(4) 0.8344(3) 0.4675(3) 0.104(2) Uani 1 1 d . U . . .
H32 H -0.111953 0.860883 0.425733 0.124 Uiso 1 1 calc R . . . .
C33 C -0.0275(3) 0.7943(3) 0.4619(2) 0.0863(18) Uani 1 1 d . U . . .
H33 H 0.011674 0.794768 0.416518 0.104 Uiso 1 1 calc R . . . .
C34 C -0.2874(4) 0.8825(4) 0.5944(3) 0.114(2) Uani 1 1 d . U . . .
H34A H -0.313808 0.835667 0.617572 0.171 Uiso 1 1 calc GR . . . .
H34B H -0.333698 0.915013 0.586992 0.171 Uiso 1 1 calc GR . . . .
H34C H -0.257160 0.897954 0.624313 0.171 Uiso 1 1 calc GR . . . .
C35 C 0.5352(3) 0.5817(2) 0.1638(2) 0.0556(11) Uani 1 1 d . U . . .
H35 H 0.537320 0.630361 0.161625 0.067 Uiso 1 1 calc R . . . .
C36 C 0.5402(3) 0.5608(2) 0.1012(2) 0.0629(12) Uani 1 1 d . U . . .
H36 H 0.544961 0.594599 0.058582 0.075 Uiso 1 1 calc R . . . .
C37 C 0.5381(3) 0.4919(2) 0.1024(2) 0.0565(11) Uani 1 1 d . U . . .
H37 H 0.541368 0.476937 0.060573 0.068 Uiso 1 1 calc R . . . .
C38 C 0.5309(3) 0.4420(2) 0.1665(2) 0.0469(9) Uani 1 1 d . U . . .
C39 C 0.5283(3) 0.3692(2) 0.1713(2) 0.0493(9) Uani 1 1 d . U . . .
C40 C 0.5259(3) 0.3250(2) 0.2353(2) 0.0560(11) Uani 1 1 d . U . . .
H40 H 0.526368 0.276102 0.238538 0.067 Uiso 1 1 calc R . . . .
C41 C 0.5226(3) 0.3495(2) 0.2961(2) 0.0484(9) Uani 1 1 d . U . . .
H41 H 0.521390 0.317094 0.338841 0.058 Uiso 1 1 calc R . . . .
C42 C 0.5211(2) 0.41954(17) 0.29365(18) 0.0371(8) Uani 1 1 d . U . . .
C43 C 0.5265(2) 0.46708(19) 0.22695(18) 0.0422(8) Uani 1 1 d . U . . .
C44 C 0.4846(3) 0.2954(2) 0.1125(2) 0.0510(10) Uani 1 1 d . U . . .
H44 H 0.442817 0.275895 0.156363 0.061 Uiso 1 1 calc R . . . .
C45 C 0.4890(3) 0.26646(19) 0.0514(2) 0.0448(9) Uani 1 1 d . U . . .
C46 C 0.5536(3) 0.28832(19) -0.01289(19) 0.0451(9) Uani 1 1 d . U . . .
H46 H 0.594760 0.324502 -0.018315 0.054 Uiso 1 1 calc R . . . .
C47 C 0.5587(3) 0.2581(2) -0.0688(2) 0.0489(9) Uani 1 1 d . U . . .
H47 H 0.602760 0.273703 -0.112540 0.059 Uiso 1 1 calc R . . . .
C48 C 0.4992(3) 0.2050(2) -0.0609(2) 0.0518(10) Uani 1 1 d . U . . .
C49 C 0.4335(3) 0.1826(2) 0.0018(2) 0.0568(11) Uani 1 1 d . U . . .
H49 H 0.392132 0.146701 0.006884 0.068 Uiso 1 1 calc R . . . .
C50 C 0.4297(3) 0.2140(2) 0.0574(2) 0.0572(11) Uani 1 1 d . U . . .
H50 H 0.384899 0.198969 0.100795 0.069 Uiso 1 1 calc R . . . .
C51 C 0.4642(4) 0.1148(2) -0.1112(3) 0.0827(16) Uani 1 1 d . U . . .
H51A H 0.476267 0.078521 -0.073556 0.124 Uiso 1 1 calc GR . . . .
H51B H 0.482213 0.099173 -0.155586 0.124 Uiso 1 1 calc GR . . . .
H51C H 0.401015 0.123599 -0.099064 0.124 Uiso 1 1 calc GR . . . .
C52 C 0.4129(3) 0.1859(2) 0.5031(3) 0.0741(14) Uani 1 1 d . U . . .
H52A H 0.425492 0.182898 0.453710 0.111 Uiso 1 1 calc GR . . . .
H52B H 0.366248 0.151514 0.532780 0.111 Uiso 1 1 calc GR . . . .
H52C H 0.466199 0.176232 0.518087 0.111 Uiso 1 1 calc GR . . . .
C53 C 0.3830(3) 0.25869(18) 0.5101(2) 0.0455(9) Uani 1 1 d . U . . .
C54 C 0.3084(3) 0.26670(18) 0.5622(2) 0.0456(9) Uani 1 1 d . U . . .
H54 H 0.276163 0.225694 0.591603 0.055 Uiso 1 1 calc R . . . .
C55 C 0.2762(2) 0.33167(18) 0.57499(18) 0.0398(8) Uani 1 1 d . U . . .
C56 C 0.1922(3) 0.3334(2) 0.6323(2) 0.0514(10) Uani 1 1 d . U . . .
H56A H 0.205300 0.330054 0.677067 0.077 Uiso 1 1 calc GR . . . .
H56B H 0.153362 0.293902 0.636824 0.077 Uiso 1 1 calc GR . . . .
H56C H 0.162891 0.377199 0.620455 0.077 Uiso 1 1 calc GR . . . .
C57 C 0.8229(3) 0.5266(3) 0.2370(3) 0.0757(14) Uani 1 1 d . U . . .
H57A H 0.849032 0.524828 0.274318 0.113 Uiso 1 1 d R . . . .
H57B H 0.864242 0.547728 0.192598 0.113 Uiso 1 1 d R . . . .
H57C H 0.807382 0.480098 0.236418 0.113 Uiso 1 1 d R . . . .
C58 C 0.7415(2) 0.5690(2) 0.2488(2) 0.0469(9) Uani 1 1 d . U . . .
C59 C 0.7440(2) 0.6365(2) 0.2095(2) 0.0549(10) Uani 1 1 d . U . . .
H59 H 0.797628 0.653250 0.174392 0.066 Uiso 1 1 calc R . . . .
C60 C 0.6742(2) 0.6825(2) 0.2168(2) 0.0462(9) Uani 1 1 d . U . . .
C61 C 0.6870(3) 0.7572(3) 0.1746(3) 0.0789(15) Uani 1 1 d . U . . .
H61A H 0.651403 0.764608 0.141670 0.118 Uiso 1 1 calc GR . . . .
H61B H 0.749263 0.766608 0.148057 0.118 Uiso 1 1 calc GR . . . .
H61C H 0.668669 0.788867 0.206647 0.118 Uiso 1 1 calc GR . . . .
C62 C 0.9116(3) -0.1974(2) 0.8102(2) 0.0511(10) Uani 1 1 d . U . . .
H62 H 0.964914 -0.221632 0.806922 0.061 Uiso 1 1 calc R . . . .
C63 C 0.8530(3) -0.2161(2) 0.7767(2) 0.0563(11) Uani 1 1 d . U . . .
H63 H 0.865223 -0.254085 0.754152 0.068 Uiso 1 1 calc R . . . .
C64 C 0.7783(3) -0.1793(2) 0.7768(2) 0.0515(10) Uani 1 1 d . U . . .
H64 H 0.738586 -0.191436 0.754000 0.062 Uiso 1 1 calc R . . . .
C65 C 0.7606(2) -0.1232(2) 0.81097(19) 0.0446(9) Uani 1 1 d . U . . .
C66 C 0.6875(2) -0.0794(2) 0.8099(2) 0.0439(9) Uani 1 1 d . U . . .
C67 C 0.6738(2) -0.0290(2) 0.8483(2) 0.0465(9) Uani 1 1 d . U . . .
H67 H 0.623517 -0.001159 0.849534 0.056 Uiso 1 1 calc R . . . .
C68 C 0.7309(2) -0.0167(2) 0.8858(2) 0.0455(9) Uani 1 1 d . U . . .
H68 H 0.718784 0.019016 0.911429 0.055 Uiso 1 1 calc R . . . .
C69 C 0.8050(2) -0.05642(19) 0.88568(18) 0.0393(8) Uani 1 1 d . U . . .
C70 C 0.8203(2) -0.1104(2) 0.84684(19) 0.0424(8) Uani 1 1 d . U . . .
C71 C 0.5962(2) -0.0446(2) 0.73847(19) 0.0410(8) Uani 1 1 d . U . . .
H71 H 0.611414 0.001938 0.737468 0.049 Uiso 1 1 calc R . . . .
C72 C 0.5343(2) -0.05593(18) 0.70052(18) 0.0364(8) Uani 1 1 d . U . . .
C73 C 0.5103(2) -0.00125(18) 0.65446(19) 0.0394(8) Uani 1 1 d . U . . .
H73 H 0.532341 0.044564 0.648974 0.047 Uiso 1 1 calc R . . . .
C74 C 0.4545(2) -0.01158(18) 0.61572(18) 0.0395(8) Uani 1 1 d . U . . .
H74 H 0.438315 0.026812 0.584478 0.047 Uiso 1 1 calc R . . . .
C75 C 0.4228(2) -0.07844(18) 0.62331(18) 0.0379(8) Uani 1 1 d . U . . .
C76 C 0.4462(3) -0.1336(2) 0.6700(2) 0.0515(10) Uani 1 1 d . U . . .
H76 H 0.424387 -0.179474 0.675506 0.062 Uiso 1 1 calc R . . . .
C77 C 0.5005(2) -0.1227(2) 0.7083(2) 0.0500(9) Uani 1 1 d . U . . .
H77 H 0.515266 -0.160936 0.740460 0.060 Uiso 1 1 calc R . . . .
C78 C 0.3435(3) -0.0400(2) 0.5391(2) 0.0536(10) Uani 1 1 d . U . . .
H78A H 0.309326 -0.006501 0.564423 0.080 Uiso 1 1 calc GR . . . .
H78B H 0.307442 -0.059322 0.515591 0.080 Uiso 1 1 calc GR . . . .
H78C H 0.396233 -0.016333 0.503841 0.080 Uiso 1 1 calc GR . . . .
C79 C 0.8877(2) 0.1115(2) 0.84646(19) 0.0460(9) Uani 1 1 d . U . . .
H79 H 0.909949 0.072191 0.827849 0.055 Uiso 1 1 calc R . . . .
C80 C 0.8650(3) 0.1694(2) 0.8017(2) 0.0539(10) Uani 1 1 d . U . . .
H80 H 0.873667 0.169745 0.753445 0.065 Uiso 1 1 calc R . . . .
C81 C 0.8304(3) 0.2250(2) 0.8278(2) 0.0512(10) Uani 1 1 d . U . . .
H81 H 0.812734 0.263876 0.798026 0.061 Uiso 1 1 calc R . . . .
C82 C 0.8206(2) 0.2257(2) 0.8988(2) 0.0441(9) Uani 1 1 d . U . . .
C83 C 0.7860(2) 0.2823(2) 0.9291(2) 0.0467(9) Uani 1 1 d . U . . .
C84 C 0.7767(2) 0.2759(2) 0.9994(2) 0.0510(10) Uani 1 1 d . U . . .
H84 H 0.749399 0.312115 1.021256 0.061 Uiso 1 1 calc R . . . .
C85 C 0.8065(2) 0.21707(19) 1.0407(2) 0.0428(8) Uani 1 1 d . U . . .
H85 H 0.799603 0.214918 1.089088 0.051 Uiso 1 1 calc R . . . .
C86 C 0.8453(2) 0.16332(18) 1.01128(18) 0.0371(8) Uani 1 1 d . U . . .
C87 C 0.8480(2) 0.16621(18) 0.94017(18) 0.0372(8) Uani 1 1 d . U . . .
C88 C 0.7580(3) 0.4001(2) 0.8954(3) 0.0717(14) Uani 1 1 d D U . . .
H88 H 0.767484 0.408979 0.936661 0.086 Uiso 0.55 1 calc R . P A 1
H88A H 0.780408 0.401231 0.933601 0.086 Uiso 0.45 1 calc R . P B 2
O15 O 0.7023(5) 0.6333(4) 0.6938(5) 0.085(2) Uani 0.55 1 d . U P C 1
C89 C 0.7379(7) 0.4575(4) 0.8386(5) 0.039(2) Uani 0.55 1 d D U P C 1
C90 C 0.7387(6) 0.5253(4) 0.8501(5) 0.0506(19) Uani 0.55 1 d . U P C 1
H90 H 0.749565 0.530703 0.892155 0.061 Uiso 0.55 1 calc R . P C 1
C91 C 0.7244(9) 0.5842(7) 0.8034(7) 0.063(3) Uani 0.55 1 d . U P C 1
H91 H 0.723285 0.628914 0.813835 0.076 Uiso 0.55 1 calc R . P C 1
C92 C 0.7113(7) 0.5764(5) 0.7389(6) 0.055(2) Uani 0.55 1 d . U P C 1
C93 C 0.7095(6) 0.5075(4) 0.7276(4) 0.055(2) Uani 0.55 1 d . U P C 1
H93 H 0.699040 0.501564 0.685534 0.066 Uiso 0.55 1 calc R . P C 1
C94 C 0.7225(8) 0.4493(5) 0.7758(5) 0.053(3) Uani 0.55 1 d . U P C 1
H94 H 0.721204 0.404163 0.766795 0.064 Uiso 0.55 1 calc R . P C 1
C95 C 0.7018(6) 0.6337(6) 0.6317(6) 0.091(4) Uani 0.55 1 d . U P C 1
H95A H 0.697925 0.681868 0.606251 0.137 Uiso 0.55 1 calc GR . P C 1
H95B H 0.651054 0.605863 0.633450 0.137 Uiso 0.55 1 calc GR . P C 1
H95C H 0.756193 0.613806 0.607354 0.137 Uiso 0.55 1 calc GR . P C 1
O15' O 0.6859(7) 0.6611(5) 0.7453(6) 0.109(3) Uani 0.45 1 d . U P C 2
C89' C 0.7286(10) 0.4704(6) 0.8655(8) 0.064(4) Uani 0.45 1 d D U P C 2
C90' C 0.7144(11) 0.5300(8) 0.8931(10) 0.098(5) Uani 0.45 1 d . U P C 2
H90' H 0.714735 0.527738 0.940145 0.117 Uiso 0.45 1 calc R . P C 2
C91' C 0.6999(11) 0.5916(8) 0.8514(11) 0.103(5) Uani 0.45 1 d . U P C 2
H91' H 0.688206 0.632842 0.868893 0.124 Uiso 0.45 1 calc R . P C 2
C92' C 0.7029(11) 0.5918(10) 0.7822(12) 0.073(5) Uani 0.45 1 d . U P C 2
C93' C 0.7099(9) 0.5379(9) 0.7550(9) 0.074(4) Uani 0.45 1 d . U P C 2
H93' H 0.705098 0.541533 0.708893 0.089 Uiso 0.45 1 calc R . P C 2
C94' C 0.7259(9) 0.4693(8) 0.7994(10) 0.063(4) Uani 0.45 1 d . U P C 2
H94' H 0.733675 0.427693 0.782391 0.076 Uiso 0.45 1 calc R . P C 2
C95' C 0.6972(9) 0.6758(8) 0.6787(8) 0.079(4) Uani 0.45 1 d . U P C 2
H95D H 0.760364 0.679677 0.653893 0.119 Uiso 0.45 1 calc GR . P C 2
H95E H 0.670039 0.720314 0.665203 0.119 Uiso 0.45 1 calc GR . P C 2
H95F H 0.669872 0.638824 0.666032 0.119 Uiso 0.45 1 calc GR . P C 2
C96 C 0.9895(3) 0.2856(2) 1.0519(2) 0.0469(9) Uani 1 1 d . U . . .
H96 H 0.976844 0.282460 1.101130 0.056 Uiso 1 1 calc R . . . .
C97 C 0.9775(3) 0.3494(2) 1.0089(2) 0.0509(10) Uani 1 1 d . U . . .
H97 H 0.960770 0.389242 1.028131 0.061 Uiso 1 1 calc R . . . .
C98 C 0.9904(3) 0.3534(2) 0.9391(2) 0.0499(10) Uani 1 1 d . U . . .
H98 H 0.980227 0.395756 0.909518 0.060 Uiso 1 1 calc R . . . .
C99 C 1.0187(2) 0.29478(19) 0.91057(19) 0.0427(8) Uani 1 1 d . U . . .
C100 C 1.0308(2) 0.2941(2) 0.8385(2) 0.0450(9) Uani 1 1 d . U . . .
C101 C 1.0647(2) 0.2358(2) 0.81485(19) 0.0444(9) Uani 1 1 d . U . . .
H101 H 1.075430 0.235956 0.766383 0.053 Uiso 1 1 calc R . . . .
C102 C 1.0839(2) 0.17625(19) 0.86025(18) 0.0401(8) Uani 1 1 d . U . . .
H102 H 1.109001 0.137587 0.841657 0.048 Uiso 1 1 calc R . . . .
C103 C 1.0671(2) 0.17270(18) 0.93161(18) 0.0375(8) Uani 1 1 d . U . . .
C104 C 1.0348(2) 0.23368(19) 0.95688(19) 0.0390(8) Uani 1 1 d . U . . .
C105 C 0.9847(3) 0.3552(2) 0.7427(2) 0.0518(10) Uani 1 1 d . U . . .
H105 H 0.978791 0.311591 0.731692 0.062 Uiso 1 1 calc R . . . .
C106 C 0.9644(3) 0.4187(2) 0.6977(2) 0.0518(10) Uani 1 1 d . U . . .
C107 C 0.9743(3) 0.4836(2) 0.7092(2) 0.0601(11) Uani 1 1 d . U . . .
H107 H 0.995585 0.487324 0.747313 0.072 Uiso 1 1 calc R . . . .
C108 C 0.9545(3) 0.5431(2) 0.6674(2) 0.0605(11) Uani 1 1 d . U . . .
H108 H 0.960738 0.587322 0.677146 0.073 Uiso 1 1 calc R . . . .
C109 C 0.9257(4) 0.5385(2) 0.6113(3) 0.0760(15) Uani 1 1 d . U . . .
C110 C 0.9148(5) 0.4765(3) 0.5988(4) 0.128(3) Uani 1 1 d . U . . .
H110 H 0.894447 0.473201 0.560122 0.154 Uiso 1 1 calc R . . . .
C111 C 0.9338(5) 0.4160(3) 0.6433(3) 0.106(2) Uani 1 1 d . U . . .
H111 H 0.924675 0.371729 0.634703 0.127 Uiso 1 1 calc R . . . .
C112 C 0.8752(7) 0.6001(4) 0.5149(5) 0.188(5) Uani 1 1 d . U . . .
H11A H 0.914170 0.573220 0.483950 0.282 Uiso 1 1 calc GR . . . .
H11B H 0.872863 0.648015 0.488222 0.282 Uiso 1 1 calc GR . . . .
H11C H 0.815953 0.578374 0.532675 0.282 Uiso 1 1 calc GR . . . .
C113 C 0.5977(3) 0.0873(3) 1.0536(3) 0.0682(13) Uani 1 1 d . U . . .
H11D H 0.623226 0.134371 1.030428 0.102 Uiso 1 1 calc GR . . . .
H11E H 0.549285 0.089388 1.095850 0.102 Uiso 1 1 calc GR . . . .
H11F H 0.575382 0.068562 1.021057 0.102 Uiso 1 1 calc GR . . . .
C114 C 0.6677(2) 0.0404(2) 1.0746(2) 0.0467(9) Uani 1 1 d . U . . .
C115 C 0.6591(2) 0.0105(2) 1.1445(2) 0.0527(10) Uani 1 1 d . U . . .
H115 H 0.608648 0.021050 1.178927 0.063 Uiso 1 1 calc R . . . .
C116 C 0.7199(2) -0.0343(2) 1.1681(2) 0.0482(9) Uani 1 1 d . U . . .
C117 C 0.6965(3) -0.0714(3) 1.2451(2) 0.0646(12) Uani 1 1 d . U . . .
H11G H 0.731006 -0.113531 1.250438 0.097 Uiso 1 1 calc GR . . . .
H11H H 0.633590 -0.084542 1.262274 0.097 Uiso 1 1 calc GR . . . .
H11I H 0.709592 -0.040341 1.272401 0.097 Uiso 1 1 calc GR . . . .
C118 C 0.7864(3) 0.1993(2) 1.2555(2) 0.0663(12) Uani 1 1 d . U . . .
H11J H 0.822334 0.240744 1.249954 0.099 Uiso 1 1 calc GR . . . .
H11K H 0.753287 0.182665 1.305312 0.099 Uiso 1 1 calc GR . . . .
H11L H 0.745174 0.211146 1.227252 0.099 Uiso 1 1 calc GR . . . .
C119 C 0.8452(3) 0.1427(2) 1.2309(2) 0.0495(9) Uani 1 1 d . U . . .
C120 C 0.8342(3) 0.0759(2) 1.2724(2) 0.0608(11) Uani 1 1 d . U . . .
H120 H 0.785419 0.066508 1.313764 0.073 Uiso 1 1 calc R . . . .
C121 C 0.8894(3) 0.0206(2) 1.2582(2) 0.0569(11) Uani 1 1 d . U . . .
C122 C 0.8775(4) -0.0484(3) 1.3109(2) 0.0805(15) Uani 1 1 d . U . . .
H12A H 0.879044 -0.086359 1.286775 0.121 Uiso 1 1 calc GR . . . .
H12B H 0.820714 -0.050141 1.347063 0.121 Uiso 1 1 calc GR . . . .
H12C H 0.925056 -0.053560 1.333228 0.121 Uiso 1 1 calc GR . . . .
N13 N 1.0503(4) 0.6554(3) 0.7671(4) 0.141(3) Uani 1 1 d . U . . .
C123 C 1.0071(4) 0.6149(4) 0.8100(4) 0.0900(18) Uani 1 1 d . U . . .
C124 C 0.9533(5) 0.5627(4) 0.8657(4) 0.135(3) Uani 1 1 d . U . . .
H12D H 0.990607 0.531682 0.889335 0.203 Uiso 1 1 calc GR . . . .
H12E H 0.920290 0.535385 0.846196 0.203 Uiso 1 1 calc GR . . . .
H12F H 0.912028 0.585070 0.899855 0.203 Uiso 1 1 calc GR . . . .
N14 N 0.8334(6) 0.5003(4) 0.0478(4) 0.174(3) Uani 1 1 d . U . . .
C125 C 0.7886(8) 0.4516(6) 0.0923(6) 0.161(4) Uani 1 1 d . U . . .
C126 C 0.7599(6) 0.3894(5) 0.1515(5) 0.152(3) Uani 1 1 d . U . . .
H12G H 0.810206 0.371887 0.168309 0.228 Uiso 1 1 calc GR . . . .
H12H H 0.736685 0.352924 0.135254 0.228 Uiso 1 1 calc GR . . . .
H12I H 0.713836 0.402386 0.190123 0.228 Uiso 1 1 calc GR . . . .
N15 N 0.7831(10) 0.6629(6) 0.9228(9) 0.140(5) Uani 0.5 1 d . U P . .
C127 C 0.7702(8) 0.6765(6) 0.9702(7) 0.069(3) Uani 0.5 1 d . U P . .
C128 C 0.7630(6) 0.6972(9) 1.0145(6) 0.109(4) Uani 0.5 1 d . U P . .
H12J H 0.796862 0.669980 1.044129 0.163 Uiso 0.5 1 calc GR . P . .
H12K H 0.700680 0.694995 1.041570 0.163 Uiso 0.5 1 calc GR . P . .
H12L H 0.784748 0.745881 0.999254 0.163 Uiso 0.5 1 calc GR . P . .
H11 H 0.6148(15) 0.4924(16) 0.4338(18) 0.031(9) Uiso 1 1 d D . . . .
H22 H 0.979(2) -0.0316(14) 1.1035(13) 0.034(10) Uiso 1 1 d D . . . .

loop_
_atom_site_aniso_label
_atom_site_aniso_U_11
_atom_site_aniso_U_22
_atom_site_aniso_U_33
_atom_site_aniso_U_23
_atom_site_aniso_U_13
_atom_site_aniso_U_12
Dy1 0.03055(8) 0.02204(8) 0.02981(9) -0.00597(6) -0.00778(6) 0.00474(6)
Dy2 0.03070(8) 0.02510(8) 0.02765(9) -0.00466(6) -0.00460(6) 0.00546(6)
Dy3 0.02501(8) 0.04275(10) 0.02885(9) -0.00800(7) -0.00651(6) 0.00867(7)
Dy4 0.02955(9) 0.04557(10) 0.02910(9) -0.01001(7) -0.00787(7) 0.01006(7)
O1 0.0375(12) 0.0230(11) 0.0351(12) -0.0071(9) -0.0087(10) 0.0077(9)
O2 0.088(3) 0.075(2) 0.138(4) -0.007(2) -0.054(3) 0.032(2)
O3 0.0303(11) 0.0283(11) 0.0322(12) -0.0037(9) -0.0065(9) 0.0063(9)
O4 0.0633(19) 0.096(2) 0.062(2) -0.0170(17) -0.0126(16) 0.0511(18)
O5 0.0422(13) 0.0297(12) 0.0315(12) -0.0085(9) -0.0112(10) 0.0071(10)
O6 0.106(3) 0.067(2) 0.062(2) -0.0262(16) -0.0416(19) 0.0012(18)
O7 0.0464(14) 0.0300(12) 0.0481(15) -0.0136(11) -0.0130(12) 0.0017(11)
O8 0.0345(12) 0.0288(12) 0.0357(13) -0.0020(9) -0.0093(10) 0.0013(10)
O9 0.0362(13) 0.0427(14) 0.0410(14) -0.0079(11) -0.0037(11) 0.0092(11)
O10 0.0371(13) 0.0318(12) 0.0401(14) -0.0022(10) -0.0022(11) 0.0029(10)
O11 0.0284(12) 0.0242(11) 0.0332(12) -0.0066(9) -0.0076(10) 0.0076(9)
O12 0.0347(13) 0.0561(15) 0.0405(14) -0.0178(12) -0.0154(11) 0.0130(11)
O13 0.0460(15) 0.0544(16) 0.0561(17) -0.0182(13) -0.0242(13) 0.0008(12)
O14 0.0317(12) 0.0438(14) 0.0327(13) -0.0085(10) -0.0108(10) 0.0098(10)
O16 0.0332(12) 0.0460(14) 0.0318(13) -0.0072(10) -0.0047(10) 0.0089(10)
O17 0.145(4) 0.060(2) 0.115(3) 0.035(2) -0.101(3) -0.039(2)
O18 0.0282(12) 0.0502(15) 0.0445(14) -0.0129(11) -0.0083(11) 0.0082(11)
O19 0.0346(13) 0.0552(16) 0.0362(14) -0.0078(11) -0.0001(11) 0.0127(11)
O20 0.0356(13) 0.0573(16) 0.0366(14) -0.0139(12) -0.0054(11) 0.0087(11)
O21 0.0620(17) 0.0603(17) 0.0338(14) -0.0088(12) -0.0100(13) 0.0194(14)
O22 0.0303(12) 0.0433(14) 0.0238(12) -0.0038(10) -0.0063(10) 0.0085(10)
N1 0.0367(15) 0.0262(14) 0.0327(15) -0.0090(11) -0.0086(12) 0.0054(11)
N2 0.0576(19) 0.0323(16) 0.056(2) -0.0176(14) -0.0293(16) 0.0197(14)
N3 0.0362(15) 0.0285(14) 0.0278(14) -0.0071(11) -0.0085(12) 0.0042(11)
N4 0.0313(14) 0.0344(15) 0.0408(17) -0.0090(12) -0.0080(13) 0.0053(12)
N5 0.0482(17) 0.0359(16) 0.0373(17) -0.0013(13) -0.0113(14) 0.0069(13)
N6 0.068(2) 0.0450(18) 0.0463(19) -0.0159(15) -0.0203(16) 0.0095(16)
N7 0.0398(16) 0.0537(19) 0.0390(17) -0.0160(14) -0.0133(13) 0.0131(14)
N8 0.0386(16) 0.0524(19) 0.0470(18) -0.0153(15) -0.0165(14) 0.0102(14)
N9 0.0291(14) 0.0514(18) 0.0335(16) -0.0071(13) -0.0095(12) 0.0039(13)
N10 0.0480(19) 0.048(2) 0.073(2) 0.0098(17) -0.0236(17) 0.0037(16)
N11 0.0356(15) 0.0436(17) 0.0393(17) -0.0078(13) -0.0132(13) 0.0046(13)
N12 0.0461(18) 0.0504(19) 0.0442(19) 0.0037(14) -0.0118(15) 0.0026(15)
C1 0.0411(19) 0.0345(18) 0.0348(19) -0.0099(14) -0.0096(15) 0.0059(15)
C2 0.043(2) 0.048(2) 0.039(2) -0.0192(16) -0.0064(16) 0.0114(16)
C3 0.045(2) 0.0385(19) 0.046(2) -0.0214(16) -0.0160(17) 0.0174(16)
C4 0.0416(18) 0.0309(17) 0.042(2) -0.0155(14) -0.0192(16) 0.0093(14)
C5 0.050(2) 0.0286(17) 0.046(2) -0.0152(15) -0.0219(17) 0.0096(15)
C6 0.056(2) 0.0241(16) 0.044(2) -0.0064(14) -0.0221(17) 0.0042(15)
C7 0.0423(19) 0.0288(17) 0.0395(19) -0.0082(14) -0.0104(15) 0.0024(14)
C8 0.0361(17) 0.0275(16) 0.0353(18) -0.0108(13) -0.0137(14) 0.0051(13)
C9 0.0318(16) 0.0295(16) 0.0331(17) -0.0108(13) -0.0105(14) 0.0042(13)
C10 0.0374(17) 0.0249(16) 0.0388(19) -0.0118(13) -0.0146(15) 0.0065(13)
C11 0.055(2) 0.0313(18) 0.054(2) -0.0084(16) -0.0239(19) 0.0074(16)
C12 0.056(2) 0.038(2) 0.071(3) -0.0111(19) -0.029(2) 0.0052(18)
C13 0.135(5) 0.111(4) 0.132(5) -0.074(4) -0.090(4) 0.075(4)
C14 0.135(5) 0.115(5) 0.152(6) -0.084(4) -0.083(5) 0.073(4)
C15 0.070(3) 0.050(2) 0.087(3) -0.006(2) -0.045(3) 0.015(2)
C16 0.070(3) 0.096(4) 0.067(3) 0.011(3) -0.014(3) 0.024(3)
C17 0.063(3) 0.072(3) 0.064(3) 0.010(2) -0.026(2) 0.014(2)
C18 0.227(9) 0.206(9) 0.241(10) -0.168(8) -0.153(8) 0.164(8)
C19 0.0401(18) 0.0341(18) 0.0294(18) -0.0057(14) -0.0065(14) 0.0038(14)
C20 0.0421(19) 0.0344(18) 0.0356(19) -0.0032(14) -0.0160(15) 0.0067(15)
C21 0.0359(18) 0.0328(17) 0.0404(19) -0.0085(14) -0.0172(15) 0.0076(14)
C22 0.0325(17) 0.0306(17) 0.0342(18) -0.0105(13) -0.0115(14) 0.0043(13)
C23 0.0303(16) 0.0316(17) 0.0371(18) -0.0106(14) -0.0086(14) 0.0037(13)
C24 0.0317(17) 0.0357(18) 0.0346(18) -0.0099(14) -0.0043(14) 0.0059(14)
C25 0.0335(17) 0.0297(17) 0.0370(18) -0.0036(14) -0.0113(14) 0.0027(14)
C26 0.0302(16) 0.0293(16) 0.0327(17) -0.0075(13) -0.0122(14) 0.0046(13)
C27 0.047(2) 0.041(2) 0.042(2) -0.0119(16) -0.0130(17) 0.0132(16)
C28 0.044(2) 0.041(2) 0.043(2) -0.0116(16) -0.0112(17) 0.0118(16)
C29 0.114(4) 0.142(5) 0.046(3) -0.021(3) -0.013(3) 0.090(4)
C30 0.119(4) 0.163(5) 0.049(3) -0.019(3) -0.006(3) 0.099(4)
C31 0.052(2) 0.067(3) 0.052(2) -0.014(2) -0.013(2) 0.028(2)
C32 0.098(4) 0.133(5) 0.051(3) 0.004(3) -0.006(3) 0.076(4)
C33 0.073(3) 0.111(4) 0.047(3) 0.004(2) 0.002(2) 0.056(3)
C34 0.095(4) 0.153(6) 0.074(4) -0.028(4) -0.005(3) 0.086(4)
C35 0.079(3) 0.042(2) 0.044(2) -0.0093(17) -0.015(2) 0.010(2)
C36 0.102(3) 0.049(2) 0.042(2) -0.0143(18) -0.026(2) 0.019(2)
C37 0.084(3) 0.053(2) 0.037(2) -0.0119(17) -0.024(2) 0.014(2)
C38 0.054(2) 0.046(2) 0.041(2) -0.0108(17) -0.0152(18) 0.0112(18)
C39 0.063(2) 0.046(2) 0.041(2) -0.0155(17) -0.0150(19) 0.0083(18)
C40 0.084(3) 0.037(2) 0.051(2) -0.0141(17) -0.023(2) 0.007(2)
C41 0.067(2) 0.042(2) 0.038(2) -0.0138(16) -0.0138(18) 0.0043(18)
C42 0.0415(19) 0.0364(18) 0.0333(18) -0.0101(14) -0.0099(15) 0.0067(15)
C43 0.044(2) 0.050(2) 0.0345(19) -0.0150(16) -0.0101(16) 0.0082(16)
C44 0.059(2) 0.055(2) 0.042(2) -0.0137(18) -0.0157(19) 0.006(2)
C45 0.050(2) 0.041(2) 0.044(2) -0.0106(16) -0.0141(17) 0.0050(17)
C46 0.052(2) 0.044(2) 0.042(2) -0.0093(16) -0.0195(18) 0.0047(17)
C47 0.059(2) 0.048(2) 0.041(2) -0.0096(17) -0.0183(18) 0.0046(18)
C48 0.070(3) 0.048(2) 0.047(2) -0.0139(18) -0.030(2) 0.007(2)
C49 0.064(3) 0.050(2) 0.062(3) -0.012(2) -0.027(2) -0.007(2)
C50 0.059(2) 0.059(3) 0.051(2) -0.011(2) -0.014(2) -0.004(2)
C51 0.124(4) 0.048(3) 0.107(4) -0.030(3) -0.073(4) 0.009(3)
C52 0.077(3) 0.036(2) 0.109(4) -0.025(2) -0.020(3) 0.000(2)
C53 0.052(2) 0.0308(18) 0.057(2) -0.0087(16) -0.0216(19) -0.0011(16)
C54 0.053(2) 0.0277(18) 0.051(2) 0.0035(15) -0.0150(18) -0.0079(16)
C55 0.0411(19) 0.041(2) 0.0372(19) 0.0005(15) -0.0173(16) -0.0035(16)
C56 0.045(2) 0.055(2) 0.043(2) 0.0011(18) -0.0047(17) -0.0061(18)
C57 0.042(2) 0.072(3) 0.094(4) -0.014(3) 0.003(2) 0.016(2)
C58 0.0352(19) 0.056(2) 0.047(2) -0.0134(18) -0.0070(17) 0.0061(17)
C59 0.0341(19) 0.061(3) 0.054(2) 0.0012(19) 0.0002(17) -0.0005(18)
C60 0.038(2) 0.046(2) 0.046(2) 0.0012(16) -0.0076(17) -0.0065(16)
C61 0.048(2) 0.065(3) 0.092(4) 0.027(3) -0.005(2) -0.005(2)
C62 0.048(2) 0.061(2) 0.052(2) -0.0216(19) -0.0206(19) 0.0203(19)
C63 0.061(3) 0.066(3) 0.057(3) -0.031(2) -0.028(2) 0.020(2)
C64 0.051(2) 0.066(3) 0.048(2) -0.0246(19) -0.0236(19) 0.0139(19)
C65 0.0392(19) 0.055(2) 0.038(2) -0.0130(17) -0.0084(16) 0.0064(17)
C66 0.0380(19) 0.054(2) 0.044(2) -0.0137(17) -0.0169(16) 0.0085(17)
C67 0.0358(19) 0.058(2) 0.050(2) -0.0187(18) -0.0155(17) 0.0139(17)
C68 0.0393(19) 0.057(2) 0.047(2) -0.0208(18) -0.0168(17) 0.0112(17)
C69 0.0348(18) 0.049(2) 0.0363(19) -0.0135(16) -0.0117(15) 0.0084(16)
C70 0.0389(19) 0.051(2) 0.038(2) -0.0116(16) -0.0114(16) 0.0079(16)
C71 0.0311(17) 0.049(2) 0.044(2) -0.0179(17) -0.0080(16) 0.0047(16)
C72 0.0269(16) 0.0413(19) 0.0408(19) -0.0145(15) -0.0060(14) 0.0057(14)
C73 0.0400(19) 0.0367(19) 0.045(2) -0.0150(15) -0.0128(16) 0.0029(15)
C74 0.0410(19) 0.0392(19) 0.0382(19) -0.0102(15) -0.0105(16) 0.0049(15)
C75 0.0316(17) 0.0408(19) 0.043(2) -0.0151(16) -0.0086(15) 0.0028(15)
C76 0.047(2) 0.039(2) 0.075(3) -0.0103(19) -0.029(2) -0.0010(17)
C77 0.043(2) 0.042(2) 0.065(3) -0.0026(18) -0.0222(19) 0.0020(17)
C78 0.049(2) 0.073(3) 0.041(2) -0.012(2) -0.0178(18) -0.003(2)
C79 0.042(2) 0.059(2) 0.039(2) -0.0078(17) -0.0175(17) 0.0036(17)
C80 0.054(2) 0.067(3) 0.040(2) -0.0019(19) -0.0204(18) 0.003(2)
C81 0.045(2) 0.057(2) 0.048(2) 0.0095(18) -0.0225(18) -0.0014(18)
C82 0.0294(17) 0.050(2) 0.050(2) 0.0024(17) -0.0162(16) -0.0004(16)
C83 0.0349(19) 0.044(2) 0.056(2) 0.0054(17) -0.0184(17) 0.0017(16)
C84 0.038(2) 0.045(2) 0.071(3) -0.0118(19) -0.0185(19) 0.0098(17)
C85 0.0352(18) 0.047(2) 0.046(2) -0.0090(16) -0.0141(16) 0.0086(16)
C86 0.0262(16) 0.0416(19) 0.041(2) -0.0048(15) -0.0106(14) 0.0031(14)
C87 0.0259(16) 0.045(2) 0.039(2) -0.0045(15) -0.0106(14) 0.0026(14)
C88 0.056(3) 0.051(3) 0.107(4) 0.008(2) -0.041(3) -0.004(2)
O15 0.097(5) 0.064(4) 0.074(5) 0.020(4) -0.026(4) 0.031(4)
C89 0.049(4) 0.036(4) 0.037(5) -0.014(4) -0.014(4) 0.002(3)
C90 0.057(4) 0.032(4) 0.062(5) -0.005(4) -0.020(4) 0.004(3)
C91 0.077(7) 0.056(6) 0.060(7) -0.007(5) -0.029(5) 0.000(5)
C92 0.062(5) 0.039(5) 0.057(5) 0.003(4) -0.020(4) 0.008(4)
C93 0.076(5) 0.046(4) 0.047(4) -0.005(3) -0.028(4) 0.016(4)
C94 0.074(5) 0.045(5) 0.048(5) -0.014(4) -0.027(4) 0.012(4)
C95 0.061(6) 0.082(7) 0.118(9) 0.035(6) -0.049(6) -0.009(5)
O15' 0.102(6) 0.081(5) 0.124(7) 0.010(5) -0.028(5) 0.015(5)
C89' 0.061(6) 0.057(7) 0.082(8) -0.018(6) -0.032(6) 0.007(5)
C90' 0.107(9) 0.072(7) 0.111(9) -0.009(7) -0.038(7) 0.007(6)
C91' 0.106(8) 0.082(7) 0.129(9) -0.025(7) -0.046(7) 0.019(6)
C92' 0.071(8) 0.065(8) 0.084(9) -0.003(7) -0.031(7) -0.008(6)
C93' 0.058(6) 0.075(8) 0.082(8) -0.004(7) -0.020(6) 0.000(6)
C94' 0.057(6) 0.056(7) 0.073(8) -0.009(6) -0.019(6) 0.001(5)
C95' 0.074(7) 0.080(9) 0.082(9) -0.011(8) -0.027(7) 0.022(7)
C96 0.049(2) 0.052(2) 0.044(2) -0.0154(18) -0.0186(18) 0.0054(18)
C97 0.055(2) 0.043(2) 0.059(3) -0.0140(18) -0.023(2) 0.0059(18)
C98 0.049(2) 0.043(2) 0.057(2) -0.0011(17) -0.0211(19) 0.0017(17)
C99 0.0339(18) 0.046(2) 0.045(2) -0.0030(16) -0.0116(16) 0.0007(15)
C100 0.0353(18) 0.049(2) 0.042(2) 0.0039(16) -0.0088(16) -0.0026(16)
C101 0.0382(19) 0.052(2) 0.0335(19) 0.0006(16) -0.0046(15) 0.0001(17)
C102 0.0323(17) 0.044(2) 0.0362(19) -0.0032(15) -0.0029(15) -0.0006(15)
C103 0.0244(16) 0.045(2) 0.039(2) -0.0048(15) -0.0070(14) 0.0032(14)
C104 0.0306(17) 0.045(2) 0.040(2) -0.0069(15) -0.0116(15) 0.0037(15)
C105 0.047(2) 0.050(2) 0.052(2) 0.0067(18) -0.0172(19) -0.0106(18)
C106 0.045(2) 0.057(2) 0.050(2) 0.0083(18) -0.0222(18) -0.0127(18)
C107 0.065(3) 0.069(3) 0.052(2) -0.010(2) -0.029(2) 0.016(2)
C108 0.063(3) 0.058(3) 0.063(3) -0.003(2) -0.031(2) 0.007(2)
C109 0.094(3) 0.056(3) 0.083(3) 0.021(2) -0.059(3) -0.026(2)
C110 0.206(6) 0.071(3) 0.145(5) 0.029(3) -0.144(5) -0.045(4)
C111 0.160(5) 0.061(3) 0.119(4) 0.022(3) -0.102(4) -0.041(3)
C112 0.338(11) 0.086(5) 0.209(8) 0.045(5) -0.236(9) -0.057(6)
C113 0.044(2) 0.073(3) 0.079(3) -0.011(2) -0.011(2) 0.026(2)
C114 0.0284(18) 0.047(2) 0.062(3) -0.0131(18) -0.0098(17) 0.0061(15)
C115 0.0344(19) 0.062(2) 0.053(2) -0.0162(19) 0.0021(17) 0.0108(18)
C116 0.041(2) 0.053(2) 0.043(2) -0.0112(17) 0.0004(17) 0.0038(17)
C117 0.054(2) 0.080(3) 0.044(2) -0.010(2) 0.005(2) 0.014(2)
C118 0.057(3) 0.069(3) 0.060(3) -0.024(2) 0.009(2) 0.013(2)
C119 0.042(2) 0.062(3) 0.043(2) -0.0176(19) -0.0065(18) 0.0073(18)
C120 0.055(2) 0.073(3) 0.041(2) -0.008(2) 0.0022(19) 0.012(2)
C121 0.062(3) 0.066(3) 0.036(2) -0.0068(19) -0.0081(19) 0.007(2)
C122 0.094(4) 0.079(3) 0.048(3) 0.010(2) -0.009(3) 0.014(3)
N13 0.119(5) 0.109(5) 0.174(6) -0.081(4) 0.031(4) -0.028(4)
C123 0.075(4) 0.085(4) 0.126(5) -0.068(4) -0.021(3) 0.013(3)
C124 0.133(6) 0.127(6) 0.150(7) -0.072(5) -0.013(5) -0.019(5)
N14 0.208(8) 0.126(6) 0.134(6) -0.001(5) 0.007(5) 0.034(6)
C125 0.168(7) 0.153(7) 0.166(7) -0.040(6) -0.054(6) 0.044(6)
C126 0.138(7) 0.144(7) 0.152(7) -0.038(6) 0.000(6) -0.055(6)
N15 0.171(11) 0.058(6) 0.187(12) 0.002(8) -0.065(10) -0.011(7)
C127 0.077(6) 0.070(6) 0.064(6) -0.018(5) -0.023(5) 0.003(5)
C128 0.038(5) 0.222(13) 0.073(7) -0.051(8) -0.010(5) -0.006(7)

loop_
_atom_type_symbol
_atom_type_description
_atom_type_scat_dispersion_real
_atom_type_scat_dispersion_imag
_atom_type_scat_source
C C 0.0033 0.0016 'International Tables Vol C Tables 4.2.6.8 and 6.1.1.4'
H H 0.0000 0.0000 'International Tables Vol C Tables 4.2.6.8 and 6.1.1.4'
Dy Dy -0.1892 4.4098 'International Tables Vol C Tables 4.2.6.8 and 6.1.1.4'
N N 0.0061 0.0033 'International Tables Vol C Tables 4.2.6.8 and 6.1.1.4'
O O 0.0106 0.0060 'International Tables Vol C Tables 4.2.6.8 and 6.1.1.4'

loop_
_geom_angle_atom_site_label_1
_geom_angle_atom_site_label_2
_geom_angle_atom_site_label_3
_geom_angle
_geom_angle_site_symmetry_1
_geom_angle_site_symmetry_3
Dy1 Dy1 Dy2 54.077(5) 2_666 2_666
Dy2 Dy1 Dy1 63.011(6) . 2_666
Dy2 Dy1 Dy2 117.088(6) . 2_666
O1 Dy1 Dy1 84.81(5) . 2_666
O1 Dy1 Dy2 35.62(5) . 2_666
O1 Dy1 Dy2 142.66(5) . .
O1 Dy1 O3 146.10(7) . .
O1 Dy1 O5 144.69(7) . .
O1 Dy1 O11 101.73(8) . .
O1 Dy1 O11 69.58(7) . 2_666
O1 Dy1 N1 66.12(8) . .
O3 Dy1 Dy1 71.93(5) . 2_666
O3 Dy1 Dy2 111.49(5) . 2_666
O3 Dy1 Dy2 41.92(5) . .
O3 Dy1 O5 66.72(7) . .
O3 Dy1 N1 139.82(8) . .
O5 Dy1 Dy1 102.86(5) . 2_666
O5 Dy1 Dy2 42.55(5) . .
O5 Dy1 Dy2 153.12(5) . 2_666
O5 Dy1 N1 78.65(8) . .
O7 Dy1 Dy1 166.29(6) . 2_666
O7 Dy1 Dy2 115.40(6) . 2_666
O7 Dy1 Dy2 126.59(6) . .
O7 Dy1 O1 82.57(8) . .
O7 Dy1 O3 121.77(8) . .
O7 Dy1 O5 84.60(8) . .
O7 Dy1 O8 73.23(8) . .
O7 Dy1 O11 141.65(8) . 2_666
O7 Dy1 O11 143.91(8) . .
O7 Dy1 N1 72.07(8) . .
O8 Dy1 Dy1 110.48(5) . 2_666
O8 Dy1 Dy2 80.43(6) . 2_666
O8 Dy1 Dy2 124.59(5) . .
O8 Dy1 O1 82.75(8) . .
O8 Dy1 O3 82.77(7) . .
O8 Dy1 O5 124.35(8) . .
O8 Dy1 O11 77.44(7) . 2_666
O8 Dy1 O11 142.70(7) . .
O8 Dy1 N1 135.60(8) . .
O11 Dy1 Dy1 35.15(5) . 2_666
O11 Dy1 Dy1 34.78(5) 2_666 2_666
O11 Dy1 Dy2 40.95(5) . .
O11 Dy1 Dy2 90.46(5) 2_666 .
O11 Dy1 Dy2 34.12(5) 2_666 2_666
O11 Dy1 Dy2 82.50(5) . 2_666
O11 Dy1 O3 77.43(7) 2_666 .
O11 Dy1 O3 73.08(7) . .
O11 Dy1 O5 71.23(7) . .
O11 Dy1 O5 133.01(7) 2_666 .
O11 Dy1 O11 69.93(8) . 2_666
O11 Dy1 N1 116.43(8) 2_666 .
O11 Dy1 N1 77.07(8) . .
N1 Dy1 Dy1 97.87(6) . 2_666
N1 Dy1 Dy2 90.25(6) . 2_666
N1 Dy1 Dy2 98.38(6) . .
Dy1 Dy2 Dy1 62.912(6) . 2_666
O1 Dy2 Dy1 34.70(5) 2_666 2_666
O1 Dy2 Dy1 92.34(5) 2_666 .
O1 Dy2 N3 79.75(8) 2_666 .
O1 Dy2 N5 155.00(8) 2_666 .
O3 Dy2 Dy1 72.12(5) . 2_666
O3 Dy2 Dy1 42.64(5) . .
O3 Dy2 O1 80.73(7) . 2_666
O3 Dy2 O5 67.66(7) . .
O3 Dy2 N3 66.77(8) . .
O3 Dy2 N5 105.30(9) . .
O5 Dy2 Dy1 103.32(5) . 2_666
O5 Dy2 Dy1 43.13(5) . .
O5 Dy2 O1 135.38(7) . 2_666
O5 Dy2 N3 112.92(8) . .
O5 Dy2 N5 67.31(8) . .
O9 Dy2 Dy1 96.00(6) . 2_666
O9 Dy2 Dy1 97.82(6) . .
O9 Dy2 O1 111.25(8) . 2_666
O9 Dy2 O3 140.19(8) . .
O9 Dy2 O5 79.09(8) . .
O9 Dy2 O11 75.32(8) . .
O9 Dy2 N3 150.63(8) . .
O9 Dy2 N5 79.98(9) . .
O10 Dy2 Dy1 108.48(6) . 2_666
O10 Dy2 Dy1 168.47(6) . .
O10 Dy2 O1 82.41(8) . 2_666
O10 Dy2 O3 144.92(8) . .
O10 Dy2 O5 140.43(8) . .
O10 Dy2 O9 74.79(8) . .
O10 Dy2 O11 127.12(8) . .
O10 Dy2 N3 80.10(8) . .
O10 Dy2 N5 79.17(9) . .
O11 Dy2 Dy1 41.44(5) . .
O11 Dy2 Dy1 34.86(5) . 2_666
O11 Dy2 O1 69.39(7) . 2_666
O11 Dy2 O3 74.10(7) . .
O11 Dy2 O5 72.10(7) . .
O11 Dy2 N3 133.24(8) . .
O11 Dy2 N5 135.57(8) . .
N3 Dy2 Dy1 106.34(6) . 2_666
N3 Dy2 Dy1 109.16(6) . .
N3 Dy2 N5 80.56(9) . .
N5 Dy2 Dy1 170.27(6) . 2_666
N5 Dy2 Dy1 108.63(6) . .
Dy3 Dy3 Dy4 54.767(5) 2_757 .
Dy4 Dy3 Dy3 62.711(5) 2_757 2_757
Dy4 Dy3 Dy4 117.478(6) 2_757 .
O12 Dy3 Dy3 101.84(5) . 2_757
O12 Dy3 Dy4 42.22(5) . 2_757
O12 Dy3 Dy4 152.32(6) . .
O12 Dy3 O16 66.42(8) . 2_757
O12 Dy3 N9 76.48(9) . .
O14 Dy3 Dy3 85.80(5) . 2_757
O14 Dy3 Dy4 36.32(5) . .
O14 Dy3 Dy4 142.86(5) . 2_757
O14 Dy3 O12 142.86(8) . .
O14 Dy3 O16 147.90(8) . 2_757
O14 Dy3 O22 102.14(8) . 2_757
O14 Dy3 N9 66.53(9) . .
O16 Dy3 Dy3 71.78(6) 2_757 2_757
O16 Dy3 Dy4 112.36(6) 2_757 .
O16 Dy3 Dy4 41.10(5) 2_757 2_757
O16 Dy3 N9 136.91(8) 2_757 .
O18 Dy3 Dy3 166.81(6) . 2_757
O18 Dy3 Dy4 115.42(6) . .
O18 Dy3 Dy4 126.18(6) . 2_757
O18 Dy3 O12 84.73(8) . .
O18 Dy3 O14 82.18(8) . .
O18 Dy3 O16 121.41(8) . 2_757
O18 Dy3 O19 72.82(9) . .
O18 Dy3 O22 144.27(8) . 2_757
O18 Dy3 O22 141.76(8) . .
O18 Dy3 N9 73.95(9) . .
O19 Dy3 Dy3 112.14(6) . 2_757
O19 Dy3 Dy4 84.13(6) . .
O19 Dy3 Dy4 121.37(6) . 2_757
O19 Dy3 O12 121.43(9) . .
O19 Dy3 O14 87.34(8) . .
O19 Dy3 O16 80.53(8) . 2_757
O19 Dy3 O22 142.17(8) . 2_757
O19 Dy3 N9 139.97(8) . .
O22 Dy3 Dy3 35.23(5) . 2_757
O22 Dy3 Dy3 34.52(6) 2_757 2_757
O22 Dy3 Dy4 90.72(6) . 2_757
O22 Dy3 Dy4 82.77(6) 2_757 .
O22 Dy3 Dy4 40.71(6) 2_757 2_757
O22 Dy3 Dy4 34.21(6) . .
O22 Dy3 O12 70.42(8) 2_757 .
O22 Dy3 O12 132.91(8) . .
O22 Dy3 O14 70.40(8) . .
O22 Dy3 O16 78.20(8) . 2_757
O22 Dy3 O16 72.09(8) 2_757 2_757
O22 Dy3 O19 79.61(8) . .
O22 Dy3 O22 69.75(9) . 2_757
O22 Dy3 N9 115.84(9) . .
O22 Dy3 N9 75.50(8) 2_757 .
N9 Dy3 Dy3 96.28(6) . 2_757
N9 Dy3 Dy4 96.23(6) . 2_757
N9 Dy3 Dy4 90.54(6) . .
Dy3 Dy4 Dy3 62.521(6) 2_757 .
O12 Dy4 Dy3 101.81(6) 2_757 .
O12 Dy4 Dy3 42.38(6) 2_757 2_757
O12 Dy4 O14 134.71(8) 2_757 .
O12 Dy4 N7 65.68(9) 2_757 2_757
O12 Dy4 N11 112.96(9) 2_757 .
O14 Dy4 Dy3 92.47(5) . 2_757
O14 Dy4 Dy3 35.62(5) . .
O14 Dy4 N7 157.74(9) . 2_757
O14 Dy4 N11 80.35(8) . .
O16 Dy4 Dy3 42.31(6) . 2_757
O16 Dy4 Dy3 72.08(6) . .
O16 Dy4 O12 67.42(8) . 2_757
O16 Dy4 O14 80.66(8) . .
O16 Dy4 N7 105.38(9) . 2_757
O16 Dy4 N11 67.08(9) . .
O20 Dy4 Dy3 110.40(6) . .
O20 Dy4 Dy3 171.46(6) . 2_757
O20 Dy4 O12 141.41(8) . 2_757
O20 Dy4 O14 82.68(8) . .
O20 Dy4 O16 142.50(9) . .
O20 Dy4 O21 74.27(9) . .
O20 Dy4 O22 130.03(8) . .
O20 Dy4 N7 79.83(9) . 2_757
O20 Dy4 N11 77.17(9) . .
O21 Dy4 Dy3 90.64(7) . .
O21 Dy4 Dy3 100.34(6) . 2_757
O21 Dy4 O12 84.92(9) . 2_757
O21 Dy4 O14 104.58(9) . .
O21 Dy4 O16 142.63(9) . .
O21 Dy4 O22 73.81(9) . .
O21 Dy4 N7 83.81(10) . 2_757
O21 Dy4 N11 150.03(9) . .
O22 Dy4 Dy3 41.42(5) . 2_757
O22 Dy4 Dy3 34.06(6) . .
O22 Dy4 O12 71.11(8) . 2_757
O22 Dy4 O14 69.56(8) . .
O22 Dy4 O16 73.70(8) . .
O22 Dy4 N7 132.64(9) . 2_757
O22 Dy4 N11 133.62(9) . .
N7 Dy4 Dy3 106.46(6) 2_757 2_757
N7 Dy4 Dy3 166.64(7) 2_757 .
N11 Dy4 Dy3 107.80(7) . .
N11 Dy4 Dy3 109.05(7) . 2_757
N11 Dy4 N7 82.42(10) . 2_757
Dy1 O1 Dy2 109.68(8) . 2_666
C8 O1 Dy1 117.46(19) . .
C8 O1 Dy2 127.94(19) . 2_666
C18 O2 C15 122.2(5) . .
Dy2 O3 Dy1 95.44(7) . .
C26 O3 Dy1 142.29(19) . .
C26 O3 Dy2 118.90(18) . .
C31 O4 C34 116.8(4) . .
Dy2 O5 Dy1 94.32(7) . .
C42 O5 Dy1 143.2(2) . .
C42 O5 Dy2 121.22(19) . .
C48 O6 C51 118.5(4) . .
C53 O7 Dy1 130.5(2) . .
C55 O8 Dy1 131.3(2) . .
C58 O9 Dy2 134.6(2) . .
C60 O10 Dy2 135.9(2) . .
Dy1 O11 Dy1 110.07(8) . 2_666
Dy1 O11 H11 107(2) . .
Dy1 O11 H11 112(2) 2_666 .
Dy2 O11 Dy1 97.61(8) . .
Dy2 O11 Dy1 111.02(8) . 2_666
Dy2 O11 H11 118(2) . .
Dy4 O12 Dy3 95.40(8) 2_757 .
C69 O12 Dy3 140.3(2) . .
C69 O12 Dy4 123.2(2) . 2_757
C75 O13 C78 118.1(3) . .
Dy3 O14 Dy4 108.06(9) . .
C86 O14 Dy3 115.9(2) . .
C86 O14 Dy4 130.0(2) . .
Dy4 O16 Dy3 96.59(8) . 2_757
C103 O16 Dy3 141.6(2) . 2_757
C103 O16 Dy4 118.0(2) . .
C109 O17 C112 117.7(4) . .
C114 O18 Dy3 133.7(2) . .
C116 O19 Dy3 134.3(2) . .
C119 O20 Dy4 135.5(3) . .
C121 O21 Dy4 133.4(3) . .
Dy3 O22 Dy3 110.25(9) . 2_757
Dy3 O22 Dy4 111.73(9) . .
Dy3 O22 H22 117(3) . .
Dy3 O22 H22 111(3) 2_757 .
Dy4 O22 Dy3 97.86(9) . 2_757
Dy4 O22 H22 108(3) . .
C1 N1 Dy1 128.4(2) . .
C1 N1 C10 118.4(3) . .
C10 N1 Dy1 111.2(2) . .
C11 N2 C5 117.5(3) . .
C9 N3 Dy2 112.73(19) . .
C19 N3 Dy2 127.4(2) . .
C19 N3 C9 117.7(3) . .
C27 N4 C23 121.2(3) . .
C35 N5 Dy2 127.8(3) . .
C35 N5 C43 116.8(3) . .
C43 N5 Dy2 115.1(2) . .
C44 N6 C39 118.3(3) . .
C62 N7 Dy4 126.4(2) . 2_757
C62 N7 C70 117.3(3) . .
C70 N7 Dy4 116.0(2) . 2_757
C71 N8 C66 119.1(3) . .
C79 N9 Dy3 128.4(3) . .
C79 N9 C87 117.8(3) . .
C87 N9 Dy3 111.6(2) . .
C88 N10 C83 121.4(4) . .
C96 N11 Dy4 127.5(2) . .
C96 N11 C104 118.5(3) . .
C104 N11 Dy4 111.3(2) . .
C105 N12 C100 121.2(4) . .
N1 C1 H1 118.7 . .
N1 C1 C2 122.5(3) . .
C2 C1 H1 118.7 . .
C1 C2 H2 120.3 . .
C3 C2 C1 119.4(3) . .
C3 C2 H2 120.3 . .
C2 C3 H3 119.9 . .
C2 C3 C4 120.3(3) . .
C4 C3 H3 119.9 . .
C3 C4 C5 124.5(3) . .
C3 C4 C10 116.5(3) . .
C10 C4 C5 118.9(3) . .
N2 C5 C4 118.3(3) . .
C6 C5 N2 123.1(3) . .
C6 C5 C4 118.7(3) . .
C5 C6 H6 118.7 . .
C5 C6 C7 122.5(3) . .
C7 C6 H6 118.7 . .
C6 C7 H7 119.7 . .
C8 C7 C6 120.6(3) . .
C8 C7 H7 119.7 . .
O1 C8 C7 123.9(3) . .
O1 C8 C10 118.4(3) . .
C7 C8 C10 117.7(3) . .
N3 C9 C22 122.0(3) . .
N3 C9 C26 117.0(3) . .
C22 C9 C26 121.0(3) . .
N1 C10 C4 122.8(3) . .
N1 C10 C8 116.3(3) . .
C4 C10 C8 121.0(3) . .
N2 C11 H11M 117.2 . .
N2 C11 C12 125.6(4) . .
C12 C11 H11M 117.2 . .
C13 C12 C11 123.5(4) . .
C13 C12 C17 117.1(5) . .
C17 C12 C11 119.5(4) . .
C12 C13 H13 119.8 . .
C12 C13 C14 120.4(5) . .
C14 C13 H13 119.8 . .
C13 C14 H14 120.7 . .
C15 C14 C13 118.7(6) . .
C15 C14 H14 120.7 . .
C14 C15 O2 122.0(5) . .
C16 C15 O2 116.0(5) . .
C16 C15 C14 122.0(5) . .
C15 C16 H16 120.9 . .
C15 C16 C17 118.1(5) . .
C17 C16 H16 120.9 . .
C12 C17 H17 118.2 . .
C16 C17 C12 123.6(5) . .
C16 C17 H17 118.2 . .
O2 C18 H18A 109.5 . .
O2 C18 H18B 109.5 . .
O2 C18 H18C 109.5 . .
H18A C18 H18B 109.5 . .
H18A C18 H18C 109.5 . .
H18B C18 H18C 109.5 . .
N3 C19 H19 118.2 . .
N3 C19 C20 123.7(3) . .
C20 C19 H19 118.2 . .
C19 C20 H20 120.4 . .
C21 C20 C19 119.3(3) . .
C21 C20 H20 120.4 . .
C20 C21 H21 120.1 . .
C20 C21 C22 119.9(3) . .
C22 C21 H21 120.1 . .
C9 C22 C21 117.4(3) . .
C9 C22 C23 119.7(3) . .
C21 C22 C23 123.0(3) . .
N4 C23 C22 116.0(3) . .
C24 C23 N4 125.9(3) . .
C24 C23 C22 118.0(3) . .
C23 C24 H24 118.8 . .
C23 C24 C25 122.3(3) . .
C25 C24 H24 118.8 . .
C24 C25 H25 119.3 . .
C26 C25 C24 121.4(3) . .
C26 C25 H25 119.3 . .
O3 C26 C9 117.9(3) . .
O3 C26 C25 124.7(3) . .
C25 C26 C9 117.4(3) . .
N4 C27 H27 118.9 . .
N4 C27 C28 122.2(3) . .
C28 C27 H27 118.9 . .
C29 C28 C27 121.6(4) . .
C33 C28 C27 122.1(4) . .
C33 C28 C29 116.2(4) . .
C28 C29 H29 119.0 . .
C28 C29 C30 122.1(5) . .
C30 C29 H29 119.0 . .
C29 C30 H30 119.9 . .
C31 C30 C29 120.2(5) . .
C31 C30 H30 119.9 . .
C30 C31 O4 125.6(4) . .
C32 C31 O4 116.5(4) . .
C32 C31 C30 117.9(4) . .
C31 C32 H32 119.0 . .
C31 C32 C33 121.9(5) . .
C33 C32 H32 119.0 . .
C28 C33 C32 121.6(4) . .
C28 C33 H33 119.2 . .
C32 C33 H33 119.2 . .
O4 C34 H34A 109.5 . .
O4 C34 H34B 109.5 . .
O4 C34 H34C 109.5 . .
H34A C34 H34B 109.5 . .
H34A C34 H34C 109.5 . .
H34B C34 H34C 109.5 . .
N5 C35 H35 117.7 . .
N5 C35 C36 124.5(4) . .
C36 C35 H35 117.7 . .
C35 C36 H36 120.4 . .
C37 C36 C35 119.2(4) . .
C37 C36 H36 120.4 . .
C36 C37 H37 120.1 . .
C36 C37 C38 119.7(4) . .
C38 C37 H37 120.1 . .
C39 C38 C37 122.4(4) . .
C43 C38 C37 117.8(3) . .
C43 C38 C39 119.8(3) . .
C38 C39 N6 118.0(3) . .
C40 C39 N6 123.9(3) . .
C40 C39 C38 117.9(3) . .
C39 C40 H40 118.6 . .
C39 C40 C41 122.8(4) . .
C41 C40 H40 118.6 . .
C40 C41 H41 119.8 . .
C42 C41 C40 120.4(4) . .
C42 C41 H41 119.8 . .
O5 C42 C41 123.3(3) . .
O5 C42 C43 118.6(3) . .
C41 C42 C43 118.0(3) . .
N5 C43 C38 122.0(3) . .
N5 C43 C42 117.0(3) . .
C38 C43 C42 121.0(3) . .
N6 C44 H44 118.9 . .
N6 C44 C45 122.3(4) . .
C45 C44 H44 118.9 . .
C46 C45 C44 122.0(3) . .
C50 C45 C44 119.9(4) . .
C50 C45 C46 118.1(3) . .
C45 C46 H46 119.5 . .
C47 C46 C45 120.9(4) . .
C47 C46 H46 119.5 . .
C46 C47 H47 120.2 . .
C46 C47 C48 119.6(4) . .
C48 C47 H47 120.2 . .
O6 C48 C47 115.4(4) . .
C49 C48 O6 123.6(4) . .
C49 C48 C47 121.0(4) . .
C48 C49 H49 120.9 . .
C48 C49 C50 118.2(4) . .
C50 C49 H49 120.9 . .
C45 C50 C49 122.1(4) . .
C45 C50 H50 119.0 . .
C49 C50 H50 119.0 . .
O6 C51 H51A 109.5 . .
O6 C51 H51B 109.5 . .
O6 C51 H51C 109.5 . .
H51A C51 H51B 109.5 . .
H51A C51 H51C 109.5 . .
H51B C51 H51C 109.5 . .
H52A C52 H52B 109.5 . .
H52A C52 H52C 109.5 . .
H52B C52 H52C 109.5 . .
C53 C52 H52A 109.5 . .
C53 C52 H52B 109.5 . .
C53 C52 H52C 109.5 . .
O7 C53 C52 115.6(4) . .
O7 C53 C54 124.7(3) . .
C54 C53 C52 119.7(4) . .
C53 C54 H54 117.8 . .
C53 C54 C55 124.5(3) . .
C55 C54 H54 117.8 . .
O8 C55 C54 124.2(3) . .
O8 C55 C56 116.5(3) . .
C54 C55 C56 119.2(3) . .
C55 C56 H56A 109.5 . .
C55 C56 H56B 109.5 . .
C55 C56 H56C 109.5 . .
H56A C56 H56B 109.5 . .
H56A C56 H56C 109.5 . .
H56B C56 H56C 109.5 . .
H57A C57 H57B 109.5 . .
H57A C57 H57C 109.5 . .
H57B C57 H57C 109.5 . .
C58 C57 H57A 109.6 . .
C58 C57 H57B 109.5 . .
C58 C57 H57C 109.3 . .
O9 C58 C57 115.6(4) . .
O9 C58 C59 124.6(3) . .
C59 C58 C57 119.8(4) . .
C58 C59 H59 117.2 . .
C58 C59 C60 125.7(3) . .
C60 C59 H59 117.2 . .
O10 C60 C59 124.0(3) . .
O10 C60 C61 115.3(3) . .
C59 C60 C61 120.8(3) . .
C60 C61 H61A 109.5 . .
C60 C61 H61B 109.5 . .
C60 C61 H61C 109.5 . .
H61A C61 H61B 109.5 . .
H61A C61 H61C 109.5 . .
H61B C61 H61C 109.5 . .
N7 C62 H62 118.3 . .
N7 C62 C63 123.4(4) . .
C63 C62 H62 118.3 . .
C62 C63 H63 120.2 . .
C64 C63 C62 119.7(4) . .
C64 C63 H63 120.2 . .
C63 C64 H64 120.2 . .
C63 C64 C65 119.6(4) . .
C65 C64 H64 120.2 . .
C64 C65 C66 123.4(3) . .
C70 C65 C64 117.1(3) . .
C70 C65 C66 119.5(3) . .
N8 C66 C65 116.8(3) . .
C67 C66 N8 124.7(3) . .
C67 C66 C65 118.4(3) . .
C66 C67 H67 118.6 . .
C66 C67 C68 122.9(3) . .
C68 C67 H67 118.6 . .
C67 C68 H68 119.8 . .
C69 C68 C67 120.4(3) . .
C69 C68 H68 119.8 . .
O12 C69 C68 124.1(3) . .
O12 C69 C70 117.9(3) . .
C68 C69 C70 118.0(3) . .
N7 C70 C65 122.8(3) . .
N7 C70 C69 116.5(3) . .
C65 C70 C69 120.7(3) . .
N8 C71 H71 118.8 . .
N8 C71 C72 122.5(3) . .
C72 C71 H71 118.8 . .
C73 C72 C71 120.8(3) . .
C73 C72 C77 118.3(3) . .
C77 C72 C71 120.9(3) . .
C72 C73 H73 119.2 . .
C72 C73 C74 121.6(3) . .
C74 C73 H73 119.2 . .
C73 C74 H74 120.4 . .
C75 C74 C73 119.3(3) . .
C75 C74 H74 120.4 . .
O13 C75 C74 124.3(3) . .
O13 C75 C76 116.3(3) . .
C74 C75 C76 119.4(3) . .
C75 C76 H76 119.6 . .
C77 C76 C75 120.8(3) . .
C77 C76 H76 119.6 . .
C72 C77 H77 119.7 . .
C76 C77 C72 120.7(4) . .
C76 C77 H77 119.7 . .
O13 C78 H78A 109.5 . .
O13 C78 H78B 109.5 . .
O13 C78 H78C 109.5 . .
H78A C78 H78B 109.5 . .
H78A C78 H78C 109.5 . .
H78B C78 H78C 109.5 . .
N9 C79 H79 118.4 . .
N9 C79 C80 123.1(4) . .
C80 C79 H79 118.4 . .
C79 C80 H80 120.3 . .
C81 C80 C79 119.4(4) . .
C81 C80 H80 120.3 . .
C80 C81 H81 119.8 . .
C80 C81 C82 120.5(4) . .
C82 C81 H81 119.8 . .
C81 C82 C83 123.4(3) . .
C81 C82 C87 116.8(4) . .
C83 C82 C87 119.8(3) . .
C82 C83 N10 116.0(4) . .
C84 C83 N10 125.9(4) . .
C84 C83 C82 118.1(3) . .
C83 C84 H84 118.9 . .
C83 C84 C85 122.2(4) . .
C85 C84 H84 118.9 . .
C84 C85 H85 119.7 . .
C86 C85 C84 120.7(4) . .
C86 C85 H85 119.7 . .
O14 C86 C85 123.5(3) . .
O14 C86 C87 118.8(3) . .
C85 C86 C87 117.6(3) . .
N9 C87 C82 122.3(3) . .
N9 C87 C86 116.5(3) . .
C82 C87 C86 121.2(3) . .
N10 C88 H88 122.4 . .
N10 C88 H88A 111.3 . .
N10 C88 C89 115.1(6) . .
N10 C88 C89' 137.4(8) . .
C89 C88 H88 122.4 . .
C89' C88 H88A 111.3 . .
C95 O15 C92 123.0(11) . .
C90 C89 C88 115.0(8) . .
C90 C89 C94 118.5(7) . .
C94 C89 C88 126.5(7) . .
C89 C90 H90 118.4 . .
C91 C90 C89 123.3(10) . .
C91 C90 H90 118.4 . .
C90 C91 H91 120.8 . .
C90 C91 C92 118.5(12) . .
C92 C91 H91 120.8 . .
O15 C92 C91 117.5(11) . .
O15 C92 C93 124.3(10) . .
C91 C92 C93 118.3(9) . .
C92 C93 H93 119.0 . .
C94 C93 C92 122.0(8) . .
C94 C93 H93 119.0 . .
C89 C94 H94 120.3 . .
C93 C94 C89 119.5(8) . .
C93 C94 H94 120.3 . .
O15 C95 H95A 109.5 . .
O15 C95 H95B 109.5 . .
O15 C95 H95C 109.5 . .
H95A C95 H95B 109.5 . .
H95A C95 H95C 109.5 . .
H95B C95 H95C 109.5 . .
C95' O15' C92' 121.3(16) . .
C90' C89' C88 129.7(13) . .
C94' C89' C88 106.3(11) . .
C94' C89' C90' 123.7(12) . .
C89' C90' H90' 120.5 . .
C91' C90' C89' 119.0(17) . .
C91' C90' H90' 120.5 . .
C90' C91' H91' 121.2 . .
C90' C91' C92' 117.6(17) . .
C92' C91' H91' 121.2 . .
C91' C92' O15' 110.6(17) . .
C93' C92' O15' 123(2) . .
C93' C92' C91' 126.3(18) . .
C92' C93' H93' 121.4 . .
C92' C93' C94' 117.2(17) . .
C94' C93' H93' 121.4 . .
C89' C94' C93' 115.9(14) . .
C89' C94' H94' 122.1 . .
C93' C94' H94' 122.1 . .
O15' C95' H95D 109.5 . .
O15' C95' H95E 109.5 . .
O15' C95' H95F 109.5 . .
H95D C95' H95E 109.5 . .
H95D C95' H95F 109.5 . .
H95E C95' H95F 109.5 . .
N11 C96 H96 118.2 . .
N11 C96 C97 123.6(4) . .
C97 C96 H96 118.2 . .
C96 C97 H97 120.6 . .
C98 C97 C96 118.7(4) . .
C98 C97 H97 120.6 . .
C97 C98 H98 119.9 . .
C97 C98 C99 120.2(4) . .
C99 C98 H98 119.9 . .
C98 C99 C100 123.5(3) . .
C98 C99 C104 117.3(3) . .
C104 C99 C100 119.2(3) . .
N12 C100 C99 115.9(3) . .
C101 C100 N12 125.3(4) . .
C101 C100 C99 118.8(3) . .
C100 C101 H101 119.1 . .
C100 C101 C102 121.9(4) . .
C102 C101 H101 119.1 . .
C101 C102 H102 119.4 . .
C103 C102 C101 121.2(3) . .
C103 C102 H102 119.4 . .
O16 C103 C102 124.4(3) . .
O16 C103 C104 117.8(3) . .
C102 C103 C104 117.7(3) . .
N11 C104 C99 121.4(3) . .
N11 C104 C103 117.6(3) . .
C99 C104 C103 121.0(3) . .
N12 C105 H105 119.0 . .
N12 C105 C106 122.0(4) . .
C106 C105 H105 119.0 . .
C107 C106 C105 122.0(4) . .
C111 C106 C105 121.1(4) . .
C111 C106 C107 116.9(4) . .
C106 C107 H107 119.0 . .
C108 C107 C106 122.0(4) . .
C108 C107 H107 119.0 . .
C107 C108 H108 120.3 . .
C107 C108 C109 119.4(5) . .
C109 C108 H108 120.3 . .
O17 C109 C108 114.6(4) . .
C110 C109 O17 125.2(4) . .
C110 C109 C108 120.2(4) . .
C109 C110 H110 120.3 . .
C109 C110 C111 119.4(5) . .
C111 C110 H110 120.3 . .
C106 C111 C110 122.0(5) . .
C106 C111 H111 119.0 . .
C110 C111 H111 119.0 . .
O17 C112 H11A 109.5 . .
O17 C112 H11B 109.5 . .
O17 C112 H11C 109.5 . .
H11A C112 H11B 109.5 . .
H11A C112 H11C 109.5 . .
H11B C112 H11C 109.5 . .
H11D C113 H11E 109.5 . .
H11D C113 H11F 109.5 . .
H11E C113 H11F 109.5 . .
C114 C113 H11D 109.5 . .
C114 C113 H11E 109.5 . .
C114 C113 H11F 109.5 . .
O18 C114 C113 114.9(4) . .
O18 C114 C115 124.4(3) . .
C115 C114 C113 120.7(3) . .
C114 C115 H115 117.9 . .
C114 C115 C116 124.2(3) . .
C116 C115 H115 117.9 . .
O19 C116 C115 124.3(4) . .
O19 C116 C117 117.0(4) . .
C115 C116 C117 118.8(3) . .
C116 C117 H11G 109.5 . .
C116 C117 H11H 109.5 . .
C116 C117 H11I 109.5 . .
H11G C117 H11H 109.5 . .
H11G C117 H11I 109.5 . .
H11H C117 H11I 109.5 . .
H11J C118 H11K 109.5 . .
H11J C118 H11L 109.5 . .
H11K C118 H11L 109.5 . .
C119 C118 H11J 109.5 . .
C119 C118 H11K 109.5 . .
C119 C118 H11L 109.5 . .
O20 C119 C118 115.9(4) . .
O20 C119 C120 124.2(4) . .
C120 C119 C118 119.8(4) . .
C119 C120 H120 117.5 . .
C119 C120 C121 125.0(4) . .
C121 C120 H120 117.5 . .
O21 C121 C120 124.7(4) . .
O21 C121 C122 114.5(4) . .
C120 C121 C122 120.8(4) . .
C121 C122 H12A 109.5 . .
C121 C122 H12B 109.5 . .
C121 C122 H12C 109.5 . .
H12A C122 H12B 109.5 . .
H12A C122 H12C 109.5 . .
H12B C122 H12C 109.5 . .
N13 C123 C124 178.7(9) . .
C123 C124 H12D 109.5 . .
C123 C124 H12E 109.5 . .
C123 C124 H12F 109.5 . .
H12D C124 H12E 109.5 . .
H12D C124 H12F 109.5 . .
H12E C124 H12F 109.5 . .
N14 C125 C126 162.6(11) . .
C125 C126 H12G 109.5 . .
C125 C126 H12H 109.5 . .
C125 C126 H12I 109.5 . .
H12G C126 H12H 109.5 . .
H12G C126 H12I 109.5 . .
H12H C126 H12I 109.5 . .
N15 C127 C128 171.4(18) . .
C127 C128 H12J 109.5 . .
C127 C128 H12K 109.5 . .
C127 C128 H12L 109.5 . .
H12J C128 H12K 109.5 . .
H12J C128 H12L 109.5 . .
H12K C128 H12L 109.5 . .

loop_
_geom_bond_atom_site_label_1
_geom_bond_atom_site_label_2
_geom_bond_distance
_geom_bond_site_symmetry_2
Dy1 Dy1 3.8667(3) 2_666
Dy1 Dy2 3.5171(3) .
Dy1 Dy2 3.8701(3) 2_666
Dy1 O1 2.340(2) .
Dy1 O3 2.393(2) .
Dy1 O5 2.411(2) .
Dy1 O7 2.305(2) .
Dy1 O8 2.325(2) .
Dy1 O11 2.349(2) .
Dy1 O11 2.370(2) 2_666
Dy1 N1 2.568(3) .
Dy2 O1 2.394(2) 2_666
Dy2 O3 2.360(2) .
Dy2 O5 2.385(2) .
Dy2 O9 2.313(2) .
Dy2 O10 2.285(2) .
Dy2 O11 2.325(2) .
Dy2 N3 2.514(3) .
Dy2 N5 2.515(3) .
Dy3 Dy3 3.8494(4) 2_757
Dy3 Dy4 3.8560(3) .
Dy3 Dy4 3.5440(3) 2_757
Dy3 O12 2.399(2) .
Dy3 O14 2.362(2) .
Dy3 O16 2.401(2) 2_757
Dy3 O18 2.292(2) .
Dy3 O19 2.339(2) .
Dy3 O22 2.367(2) 2_757
Dy3 O22 2.325(2) .
Dy3 N9 2.542(3) .
Dy4 O12 2.392(2) 2_757
Dy4 O14 2.402(2) .
Dy4 O16 2.345(2) .
Dy4 O20 2.289(2) .
Dy4 O21 2.305(3) .
Dy4 O22 2.334(2) .
Dy4 N7 2.538(3) 2_757
Dy4 N11 2.514(3) .
O1 C8 1.333(4) .
O2 C15 1.387(5) .
O2 C18 1.336(8) .
O3 C26 1.324(4) .
O4 C31 1.370(5) .
O4 C34 1.413(6) .
O5 C42 1.329(4) .
O6 C48 1.385(5) .
O6 C51 1.404(5) .
O7 C53 1.278(4) .
O8 C55 1.265(4) .
O9 C58 1.270(4) .
O10 C60 1.267(4) .
O11 H11 0.823(18) .
O12 C69 1.317(4) .
O13 C75 1.365(4) .
O13 C78 1.417(5) .
O14 C86 1.353(4) .
O16 C103 1.326(4) .
O17 C109 1.367(5) .
O17 C112 1.427(7) .
O18 C114 1.267(4) .
O19 C116 1.255(4) .
O20 C119 1.259(4) .
O21 C121 1.277(5) .
O22 H22 0.799(18) .
N1 C1 1.324(4) .
N1 C10 1.370(4) .
N2 C5 1.419(4) .
N2 C11 1.277(5) .
N3 C9 1.380(4) .
N3 C19 1.322(4) .
N4 C23 1.410(4) .
N4 C27 1.265(4) .
N5 C35 1.318(5) .
N5 C43 1.399(5) .
N6 C39 1.420(5) .
N6 C44 1.279(5) .
N7 C62 1.322(5) .
N7 C70 1.389(5) .
N8 C66 1.422(5) .
N8 C71 1.270(5) .
N9 C79 1.331(4) .
N9 C87 1.377(4) .
N10 C83 1.412(5) .
N10 C88 1.256(6) .
N11 C96 1.313(5) .
N11 C104 1.376(4) .
N12 C100 1.421(5) .
N12 C105 1.265(5) .
C1 H1 0.9500 .
C1 C2 1.412(5) .
C2 H2 0.9500 .
C2 C3 1.362(5) .
C3 H3 0.9500 .
C3 C4 1.414(5) .
C4 C5 1.421(5) .
C4 C10 1.418(4) .
C5 C6 1.373(5) .
C6 H6 0.9500 .
C6 C7 1.406(5) .
C7 H7 0.9500 .
C7 C8 1.378(5) .
C8 C10 1.440(5) .
C9 C22 1.409(4) .
C9 C26 1.438(4) .
C11 H11M 0.9500 .
C11 C12 1.457(5) .
C12 C13 1.334(7) .
C12 C17 1.366(6) .
C13 H13 0.9500 .
C13 C14 1.433(8) .
C14 H14 0.9500 .
C14 C15 1.333(8) .
C15 C16 1.331(7) .
C16 H16 0.9500 .
C16 C17 1.364(7) .
C17 H17 0.9500 .
C18 H18A 0.9800 .
C18 H18B 0.9800 .
C18 H18C 0.9800 .
C19 H19 0.9500 .
C19 C20 1.395(5) .
C20 H20 0.9500 .
C20 C21 1.356(5) .
C21 H21 0.9500 .
C21 C22 1.413(5) .
C22 C23 1.432(4) .
C23 C24 1.376(5) .
C24 H24 0.9500 .
C24 C25 1.403(5) .
C25 H25 0.9500 .
C25 C26 1.381(4) .
C27 H27 0.9500 .
C27 C28 1.465(5) .
C28 C29 1.357(6) .
C28 C33 1.345(6) .
C29 H29 0.9500 .
C29 C30 1.391(7) .
C30 H30 0.9500 .
C30 C31 1.342(7) .
C31 C32 1.334(6) .
C32 H32 0.9500 .
C32 C33 1.377(6) .
C33 H33 0.9500 .
C34 H34A 0.9800 .
C34 H34B 0.9800 .
C34 H34C 0.9800 .
C35 H35 0.9500 .
C35 C36 1.406(6) .
C36 H36 0.9500 .
C36 C37 1.352(6) .
C37 H37 0.9500 .
C37 C38 1.419(5) .
C38 C39 1.416(5) .
C38 C43 1.408(5) .
C39 C40 1.381(6) .
C40 H40 0.9500 .
C40 C41 1.414(5) .
C41 H41 0.9500 .
C41 C42 1.368(5) .
C42 C43 1.443(5) .
C44 H44 0.9500 .
C44 C45 1.465(5) .
C45 C46 1.393(5) .
C45 C50 1.384(5) .
C46 H46 0.9500 .
C46 C47 1.382(5) .
C47 H47 0.9500 .
C47 C48 1.385(5) .
C48 C49 1.383(6) .
C49 H49 0.9500 .
C49 C50 1.394(6) .
C50 H50 0.9500 .
C51 H51A 0.9800 .
C51 H51B 0.9800 .
C51 H51C 0.9800 .
C52 H52A 0.9800 .
C52 H52B 0.9800 .
C52 H52C 0.9800 .
C52 C53 1.518(5) .
C53 C54 1.372(5) .
C54 H54 0.9500 .
C54 C55 1.411(5) .
C55 C56 1.501(5) .
C56 H56A 0.9800 .
C56 H56B 0.9800 .
C56 H56C 0.9800 .
C57 H57A 0.9601 .
C57 H57B 0.9601 .
C57 H57C 0.9598 .
C57 C58 1.503(5) .
C58 C59 1.381(6) .
C59 H59 0.9500 .
C59 C60 1.401(6) .
C60 C61 1.511(6) .
C61 H61A 0.9800 .
C61 H61B 0.9800 .
C61 H61C 0.9800 .
C62 H62 0.9500 .
C62 C63 1.406(6) .
C63 H63 0.9500 .
C63 C64 1.367(6) .
C64 H64 0.9500 .
C64 C65 1.414(5) .
C65 C66 1.425(5) .
C65 C70 1.413(5) .
C66 C67 1.371(5) .
C67 H67 0.9500 .
C67 C68 1.402(5) .
C68 H68 0.9500 .
C68 C69 1.389(5) .
C69 C70 1.438(5) .
C71 H71 0.9500 .
C71 C72 1.467(5) .
C72 C73 1.378(5) .
C72 C77 1.395(5) .
C73 H73 0.9500 .
C73 C74 1.394(5) .
C74 H74 0.9500 .
C74 C75 1.385(5) .
C75 C76 1.388(5) .
C76 H76 0.9500 .
C76 C77 1.371(5) .
C77 H77 0.9500 .
C78 H78A 0.9800 .
C78 H78B 0.9800 .
C78 H78C 0.9800 .
C79 H79 0.9500 .
C79 C80 1.394(5) .
C80 H80 0.9500 .
C80 C81 1.355(6) .
C81 H81 0.9500 .
C81 C82 1.411(5) .
C82 C83 1.411(6) .
C82 C87 1.413(5) .
C83 C84 1.372(6) .
C84 H84 0.9500 .
C84 C85 1.421(5) .
C85 H85 0.9500 .
C85 C86 1.372(5) .
C86 C87 1.423(5) .
C88 H88 0.9500 .
C88 H88A 0.9500 .
C88 C89 1.519(8) .
C88 C89' 1.497(9) .
O15 C92 1.309(11) .
O15 C95 1.262(14) .
C89 C90 1.406(12) .
C89 C94 1.415(13) .
C90 H90 0.9500 .
C90 C91 1.380(16) .
C91 H91 0.9500 .
C91 C92 1.429(17) .
C92 C93 1.430(13) .
C93 H93 0.9500 .
C93 C94 1.379(13) .
C94 H94 0.9500 .
C95 H95A 0.9800 .
C95 H95B 0.9800 .
C95 H95C 0.9800 .
O15' C92' 1.46(2) .
O15' C95' 1.278(17) .
C89' C90' 1.40(2) .
C89' C94' 1.364(19) .
C90' H90' 0.9500 .
C90' C91' 1.37(2) .
C91' H91' 0.9500 .
C91' C92' 1.39(3) .
C92' C93' 1.29(3) .
C93' H93' 0.9500 .
C93' C94' 1.50(2) .
C94' H94' 0.9500 .
C95' H95D 0.9800 .
C95' H95E 0.9800 .
C95' H95F 0.9800 .
C96 H96 0.9500 .
C96 C97 1.400(5) .
C97 H97 0.9500 .
C97 C98 1.358(6) .
C98 H98 0.9500 .
C98 C99 1.410(5) .
C99 C100 1.426(5) .
C99 C104 1.414(5) .
C100 C101 1.377(5) .
C101 H101 0.9500 .
C101 C102 1.402(5) .
C102 H102 0.9500 .
C102 C103 1.383(5) .
C103 C104 1.433(5) .
C105 H105 0.9500 .
C105 C106 1.456(5) .
C106 C107 1.374(6) .
C106 C111 1.345(6) .
C107 H107 0.9500 .
C107 C108 1.367(6) .
C108 H108 0.9500 .
C108 C109 1.371(6) .
C109 C110 1.328(8) .
C110 H110 0.9500 .
C110 C111 1.404(7) .
C111 H111 0.9500 .
C112 H11A 0.9800 .
C112 H11B 0.9800 .
C112 H11C 0.9800 .
C113 H11D 0.9800 .
C113 H11E 0.9800 .
C113 H11F 0.9800 .
C113 C114 1.514(5) .
C114 C115 1.379(6) .
C115 H115 0.9500 .
C115 C116 1.399(6) .
C116 C117 1.511(6) .
C117 H11G 0.9800 .
C117 H11H 0.9800 .
C117 H11I 0.9800 .
C118 H11J 0.9800 .
C118 H11K 0.9800 .
C118 H11L 0.9800 .
C118 C119 1.507(5) .
C119 C120 1.377(6) .
C120 H120 0.9500 .
C120 C121 1.401(6) .
C121 C122 1.505(6) .
C122 H12A 0.9800 .
C122 H12B 0.9800 .
C122 H12C 0.9800 .
N13 C123 1.115(8) .
C123 C124 1.428(10) .
C124 H12D 0.9800 .
C124 H12E 0.9800 .
C124 H12F 0.9800 .
N14 C125 1.234(12) .
C125 C126 1.485(13) .
C126 H12G 0.9800 .
C126 H12H 0.9800 .
C126 H12I 0.9800 .
N15 C127 1.023(16) .
C127 C128 1.045(14) .
C128 H12J 0.9800 .
C128 H12K 0.9800 .
C128 H12L 0.9800 .

loop_
_geom_torsion_atom_site_label_1
_geom_torsion_atom_site_label_2
_geom_torsion_atom_site_label_3
_geom_torsion_atom_site_label_4
_geom_torsion
_geom_torsion_site_symmetry_1
Dy1 O1 C8 C7 -148.9(3) .
Dy1 O1 C8 C10 31.5(3) .
Dy1 O3 C26 C9 176.4(2) .
Dy1 O3 C26 C25 -4.5(5) .
Dy1 O5 C42 C41 -24.8(6) .
Dy1 O5 C42 C43 154.2(3) .
Dy1 O7 C53 C52 -149.5(3) .
Dy1 O7 C53 C54 29.6(5) .
Dy1 O8 C55 C54 -22.1(5) .
Dy1 O8 C55 C56 157.3(2) .
Dy1 N1 C1 C2 -162.4(3) .
Dy1 N1 C10 C4 162.6(2) .
Dy1 N1 C10 C8 -17.5(3) .
Dy2 O1 C8 C7 58.7(4) 2_666
Dy2 O1 C8 C10 -120.9(3) 2_666
Dy2 O3 C26 C9 23.4(4) .
Dy2 O3 C26 C25 -157.4(2) .
Dy2 O5 C42 C41 172.3(3) .
Dy2 O5 C42 C43 -8.8(4) .
Dy2 O9 C58 C57 -174.7(3) .
Dy2 O9 C58 C59 7.8(6) .
Dy2 O10 C60 C59 1.5(6) .
Dy2 O10 C60 C61 -178.1(3) .
Dy2 N3 C9 C22 162.3(2) .
Dy2 N3 C9 C26 -16.4(3) .
Dy2 N3 C19 C20 -163.5(2) .
Dy2 N5 C35 C36 175.0(3) .
Dy2 N5 C43 C38 -175.9(3) .
Dy2 N5 C43 C42 3.6(4) .
Dy3 O12 C69 C68 24.1(6) .
Dy3 O12 C69 C70 -157.6(3) .
Dy3 O14 C86 C85 149.5(3) .
Dy3 O14 C86 C87 -30.4(4) .
Dy3 O16 C103 C102 -5.0(5) 2_757
Dy3 O16 C103 C104 176.7(2) 2_757
Dy3 O18 C114 C113 155.3(3) .
Dy3 O18 C114 C115 -25.8(6) .
Dy3 O19 C116 C115 6.9(6) .
Dy3 O19 C116 C117 -172.5(3) .
Dy3 N9 C79 C80 161.3(3) .
Dy3 N9 C87 C82 -161.9(3) .
Dy3 N9 C87 C86 19.0(3) .
Dy4 O12 C69 C68 -171.2(3) 2_757
Dy4 O12 C69 C70 7.0(4) 2_757
Dy4 O14 C86 C85 -61.5(4) .
Dy4 O14 C86 C87 118.6(3) .
Dy4 O16 C103 C102 -156.5(3) .
Dy4 O16 C103 C104 25.2(4) .
Dy4 O20 C119 C118 -169.9(3) .
Dy4 O20 C119 C120 11.1(6) .
Dy4 O21 C121 C120 -11.4(7) .
Dy4 O21 C121 C122 170.9(3) .
Dy4 N7 C62 C63 -176.7(3) 2_757
Dy4 N7 C70 C65 173.4(3) 2_757
Dy4 N7 C70 C69 -5.6(4) 2_757
Dy4 N11 C96 C97 -160.1(3) .
Dy4 N11 C104 C99 158.9(3) .
Dy4 N11 C104 C103 -19.0(4) .
O1 C8 C10 N1 -6.9(4) .
O1 C8 C10 C4 173.0(3) .
O2 C15 C16 C17 -179.5(5) .
O4 C31 C32 C33 178.1(6) .
O5 C42 C43 N5 3.0(5) .
O5 C42 C43 C38 -177.5(3) .
O6 C48 C49 C50 178.1(4) .
O7 C53 C54 C55 -1.2(6) .
O9 C58 C59 C60 -0.1(7) .
O12 C69 C70 N7 -0.4(5) .
O12 C69 C70 C65 -179.4(3) .
O13 C75 C76 C77 179.9(4) .
O14 C86 C87 N9 5.8(4) .
O14 C86 C87 C82 -173.4(3) .
O16 C103 C104 N11 -2.3(5) .
O16 C103 C104 C99 179.9(3) .
O17 C109 C110 C111 -178.8(6) .
O18 C114 C115 C116 -0.1(7) .
O20 C119 C120 C121 4.8(7) .
N1 C1 C2 C3 1.6(5) .
N2 C5 C6 C7 174.9(3) .
N2 C11 C12 C13 -6.3(7) .
N2 C11 C12 C17 172.0(4) .
N3 C9 C22 C21 4.0(5) .
N3 C9 C22 C23 -174.9(3) .
N3 C9 C26 O3 -3.1(4) .
N3 C9 C26 C25 177.7(3) .
N3 C19 C20 C21 3.3(5) .
N4 C23 C24 C25 177.1(3) .
N4 C27 C28 C29 169.8(5) .
N4 C27 C28 C33 -7.5(7) .
N5 C35 C36 C37 -0.6(8) .
N6 C39 C40 C41 177.3(4) .
N6 C44 C45 C46 5.7(6) .
N6 C44 C45 C50 -176.7(4) .
N7 C62 C63 C64 3.9(7) .
N8 C66 C67 C68 178.4(4) .
N8 C71 C72 C73 -168.9(3) .
N8 C71 C72 C77 8.9(5) .
N9 C79 C80 C81 -2.2(6) .
N10 C83 C84 C85 -177.4(3) .
N10 C88 C89 C90 -177.0(7) .
N10 C88 C89 C94 0.3(13) .
N10 C88 C89' C90' 166.6(13) .
N10 C88 C89' C94' -19.7(18) .
N11 C96 C97 C98 3.8(6) .
N12 C100 C101 C102 179.7(3) .
N12 C105 C106 C107 2.2(6) .
N12 C105 C106 C111 -176.9(5) .
C1 N1 C10 C4 -3.1(5) .
C1 N1 C10 C8 176.8(3) .
C1 C2 C3 C4 -1.0(5) .
C2 C3 C4 C5 -178.3(3) .
C2 C3 C4 C10 -1.4(5) .
C3 C4 C5 N2 1.9(5) .
C3 C4 C5 C6 -178.1(3) .
C3 C4 C10 N1 3.6(5) .
C3 C4 C10 C8 -176.4(3) .
C4 C5 C6 C7 -5.1(5) .
C5 N2 C11 C12 -179.5(3) .
C5 C4 C10 N1 -179.4(3) .
C5 C4 C10 C8 0.7(5) .
C5 C6 C7 C8 -1.0(5) .
C6 C7 C8 O1 -172.8(3) .
C6 C7 C8 C10 6.8(5) .
C7 C8 C10 N1 173.4(3) .
C7 C8 C10 C4 -6.6(5) .
C9 N3 C19 C20 -1.7(5) .
C9 C22 C23 N4 179.6(3) .
C9 C22 C23 C24 -3.5(5) .
C10 N1 C1 C2 0.5(5) .
C10 C4 C5 N2 -174.9(3) .
C10 C4 C5 C6 5.1(5) .
C11 N2 C5 C4 141.9(4) .
C11 N2 C5 C6 -38.2(5) .
C11 C12 C13 C14 177.3(6) .
C11 C12 C17 C16 -175.8(5) .
C12 C13 C14 C15 0.0(12) .
C13 C12 C17 C16 2.6(8) .
C13 C14 C15 O2 -179.0(6) .
C13 C14 C15 C16 -0.5(11) .
C14 C15 C16 C17 2.0(9) .
C15 C16 C17 C12 -3.1(8) .
C17 C12 C13 C14 -1.0(10) .
C18 O2 C15 C14 2.2(10) .
C18 O2 C15 C16 -176.3(8) .
C19 N3 C9 C22 -2.1(4) .
C19 N3 C9 C26 179.2(3) .
C19 C20 C21 C22 -1.1(5) .
C20 C21 C22 C9 -2.3(5) .
C20 C21 C22 C23 176.6(3) .
C21 C22 C23 N4 0.7(5) .
C21 C22 C23 C24 177.6(3) .
C22 C9 C26 O3 178.1(3) .
C22 C9 C26 C25 -1.1(5) .
C22 C23 C24 C25 0.6(5) .
C23 N4 C27 C28 -176.1(3) .
C23 C24 C25 C26 2.2(5) .
C24 C25 C26 O3 178.9(3) .
C24 C25 C26 C9 -1.9(5) .
C26 C9 C22 C21 -177.2(3) .
C26 C9 C22 C23 3.8(5) .
C27 N4 C23 C22 -155.7(3) .
C27 N4 C23 C24 27.7(5) .
C27 C28 C29 C30 -178.5(6) .
C27 C28 C33 C32 177.4(6) .
C28 C29 C30 C31 0.7(12) .
C29 C28 C33 C32 -0.1(9) .
C29 C30 C31 O4 -179.3(6) .
C29 C30 C31 C32 0.8(11) .
C30 C31 C32 C33 -1.9(11) .
C31 C32 C33 C28 1.6(11) .
C33 C28 C29 C30 -1.0(10) .
C34 O4 C31 C30 -1.6(9) .
C34 O4 C31 C32 178.3(6) .
C35 N5 C43 C38 -1.4(5) .
C35 N5 C43 C42 178.1(4) .
C35 C36 C37 C38 0.0(7) .
C36 C37 C38 C39 180.0(4) .
C36 C37 C38 C43 -0.2(6) .
C37 C38 C39 N6 1.4(6) .
C37 C38 C39 C40 176.7(4) .
C37 C38 C43 N5 0.9(6) .
C37 C38 C43 C42 -178.6(4) .
C38 C39 C40 C41 2.3(7) .
C39 N6 C44 C45 -177.9(4) .
C39 C38 C43 N5 -179.3(4) .
C39 C38 C43 C42 1.2(6) .
C39 C40 C41 C42 0.5(7) .
C40 C41 C42 O5 176.6(4) .
C40 C41 C42 C43 -2.4(6) .
C41 C42 C43 N5 -178.0(3) .
C41 C42 C43 C38 1.5(5) .
C43 N5 C35 C36 1.2(6) .
C43 C38 C39 N6 -178.4(4) .
C43 C38 C39 C40 -3.1(6) .
C44 N6 C39 C38 -137.6(4) .
C44 N6 C39 C40 47.4(6) .
C44 C45 C46 C47 177.2(4) .
C44 C45 C50 C49 -177.1(4) .
C45 C46 C47 C48 -0.5(6) .
C46 C45 C50 C49 0.7(6) .
C46 C47 C48 O6 -178.0(3) .
C46 C47 C48 C49 1.4(6) .
C47 C48 C49 C50 -1.2(6) .
C48 C49 C50 C45 0.2(7) .
C50 C45 C46 C47 -0.5(6) .
C51 O6 C48 C47 169.0(4) .
C51 O6 C48 C49 -10.4(6) .
C52 C53 C54 C55 177.9(4) .
C53 C54 C55 O8 -2.5(6) .
C53 C54 C55 C56 178.1(4) .
C57 C58 C59 C60 -177.5(4) .
C58 C59 C60 O10 -4.5(7) .
C58 C59 C60 C61 175.1(4) .
C62 N7 C70 C65 -0.7(5) .
C62 N7 C70 C69 -179.7(3) .
C62 C63 C64 C65 -0.4(7) .
C63 C64 C65 C66 175.9(4) .
C63 C64 C65 C70 -3.2(6) .
C64 C65 C66 N8 0.5(6) .
C64 C65 C66 C67 176.3(4) .
C64 C65 C70 N7 3.9(6) .
C64 C65 C70 C69 -177.1(3) .
C65 C66 C67 C68 3.0(6) .
C66 N8 C71 C72 -178.0(3) .
C66 C65 C70 N7 -175.3(3) .
C66 C65 C70 C69 3.7(6) .
C66 C67 C68 C69 -0.3(6) .
C67 C68 C69 O12 177.6(4) .
C67 C68 C69 C70 -0.7(6) .
C68 C69 C70 N7 178.0(3) .
C68 C69 C70 C65 -1.0(5) .
C70 N7 C62 C63 -3.3(6) .
C70 C65 C66 N8 179.6(3) .
C70 C65 C66 C67 -4.6(6) .
C71 N8 C66 C65 -143.5(4) .
C71 N8 C66 C67 41.0(5) .
C71 C72 C73 C74 177.3(3) .
C71 C72 C77 C76 -176.6(4) .
C72 C73 C74 C75 -0.5(5) .
C73 C72 C77 C76 1.2(6) .
C73 C74 C75 O13 -179.3(3) .
C73 C74 C75 C76 0.9(5) .
C74 C75 C76 C77 -0.3(6) .
C75 C76 C77 C72 -0.8(6) .
C77 C72 C73 C74 -0.6(5) .
C78 O13 C75 C74 0.6(5) .
C78 O13 C75 C76 -179.6(3) .
C79 N9 C87 C82 2.8(5) .
C79 N9 C87 C86 -176.3(3) .
C79 C80 C81 C82 2.4(6) .
C80 C81 C82 C83 179.3(4) .
C80 C81 C82 C87 -0.2(5) .
C81 C82 C83 N10 -0.3(5) .
C81 C82 C83 C84 177.8(3) .
C81 C82 C87 N9 -2.5(5) .
C81 C82 C87 C86 176.5(3) .
C82 C83 C84 C85 4.7(6) .
C83 N10 C88 C89 175.1(5) .
C83 N10 C88 C89' -173.1(10) .
C83 C82 C87 N9 178.0(3) .
C83 C82 C87 C86 -3.0(5) .
C83 C84 C85 C86 -0.8(6) .
C84 C85 C86 O14 175.2(3) .
C84 C85 C86 C87 -4.8(5) .
C85 C86 C87 N9 -174.2(3) .
C85 C86 C87 C82 6.7(5) .
C87 N9 C79 C80 -0.4(5) .
C87 C82 C83 N10 179.2(3) .
C87 C82 C83 C84 -2.7(5) .
C88 N10 C83 C82 -155.9(4) .
C88 N10 C83 C84 26.2(6) .
C88 C89 C90 C91 178.1(9) .
C88 C89 C94 C93 -176.7(9) .
C88 C89' C90' C91' 170.4(14) .
C88 C89' C94' C93' -171.9(10) .
O15 C92 C93 C94 177.5(10) .
C89 C90 C91 C92 -2.3(17) .
C90 C89 C94 C93 0.5(16) .
C90 C91 C92 O15 -176.6(10) .
C90 C91 C92 C93 2.9(16) .
C91 C92 C93 C94 -1.9(15) .
C92 C93 C94 C89 0.2(16) .
C94 C89 C90 C91 0.6(16) .
C95 O15 C92 C91 170.5(10) .
C95 O15 C92 C93 -8.9(16) .
O15' C92' C93' C94' -179.0(13) .
C89' C90' C91' C92' -2(2) .
C90' C89' C94' C93' 2(2) .
C90' C91' C92' O15' 179.9(14) .
C90' C91' C92' C93' 7(3) .
C91' C92' C93' C94' -7(3) .
C92' C93' C94' C89' 2(2) .
C94' C89' C90' C91' -2(3) .
C95' O15' C92' C91' 170.3(14) .
C95' O15' C92' C93' -16(2) .
C96 N11 C104 C99 -3.7(5) .
C96 N11 C104 C103 178.4(3) .
C96 C97 C98 C99 -2.6(6) .
C97 C98 C99 C100 177.8(4) .
C97 C98 C99 C104 -1.5(5) .
C98 C99 C100 N12 -1.7(5) .
C98 C99 C100 C101 175.4(3) .
C98 C99 C104 N11 4.7(5) .
C98 C99 C104 C103 -177.5(3) .
C99 C100 C101 C102 2.9(5) .
C100 N12 C105 C106 -179.0(3) .
C100 C99 C104 N11 -174.5(3) .
C100 C99 C104 C103 3.2(5) .
C100 C101 C102 C103 1.9(5) .
C101 C102 C103 O16 177.6(3) .
C101 C102 C103 C104 -4.1(5) .
C102 C103 C104 N11 179.3(3) .
C102 C103 C104 C99 1.5(5) .
C104 N11 C96 C97 -0.6(5) .
C104 C99 C100 N12 177.6(3) .
C104 C99 C100 C101 -5.4(5) .
C105 N12 C100 C99 -152.0(4) .
C105 N12 C100 C101 31.1(6) .
C105 C106 C107 C108 -179.4(4) .
C105 C106 C111 C110 -179.2(6) .
C106 C107 C108 C109 -1.4(7) .
C107 C106 C111 C110 1.7(10) .
C107 C108 C109 O17 -179.7(5) .
C107 C108 C109 C110 1.8(9) .
C108 C109 C110 C111 -0.4(11) .
C109 C110 C111 C106 -1.3(12) .
C111 C106 C107 C108 -0.3(7) .
C112 O17 C109 C108 -178.0(7) .
C112 O17 C109 C110 0.4(11) .
C113 C114 C115 C116 178.8(4) .
C114 C115 C116 O19 9.2(7) .
C114 C115 C116 C117 -171.5(4) .
C118 C119 C120 C121 -174.1(4) .
C119 C120 C121 O21 -4.4(8) .
C119 C120 C121 C122 173.2(5) .
